data_7705852
loop_
_publ_author_name
'Hood, Thomas M.'
'Chaplin, Adrian B.'

_publ_section_title
;
 Reactions of Rh(PNP) pincer complexes with terminal alkynes: homocoupling
 through a ring or not at all.
;
_journal_issue 46
_journal_name_full 'Dalton transactions (Cambridge, England : 2003)'
_journal_page_first 16649
_journal_page_last 16652
_journal_paper_doi 10.1039/d0dt03550e
_journal_volume 49
_journal_year 2020
_chemical_formula_moiety 'C41 H73 N P2 Rh, C32 H12 B F24'
_chemical_formula_sum 'C73 H85 B F24 N P2 Rh'
_chemical_formula_weight 1608.07
_chemical_melting_point ?
_space_group_crystal_system orthorhombic
_space_group_IT_number 19
_space_group_name_Hall 'P 2ac 2ab'
_space_group_name_H-M_alt 'P 21 21 21'
_atom_sites_solution_hydrogens geom
_atom_sites_solution_primary dual
_atom_sites_solution_secondary difmap
_audit_creation_date 2020-07-24
_audit_creation_method
;
Olex2 1.2
(compiled 2018.05.29 svn.r3510 for OlexSys, GUI svn.r5506)
;
_audit_update_record
;
2020-08-27 deposited with the CCDC.	2020-11-03 downloaded from the CCDC.
;
_cell_angle_alpha 90
_cell_angle_beta 90
_cell_angle_gamma 90
_cell_formula_units_Z 8
_cell_length_a 18.53479(12)
_cell_length_b 20.42808(12)
_cell_length_c 40.2348(3)
_cell_measurement_reflns_used 45665
_cell_measurement_temperature 150(2)
_cell_measurement_theta_max 73.3790
_cell_measurement_theta_min 3.0290
_cell_volume 15234.11(18)
_computing_cell_refinement 'CrysAlisPro 1.171.40.82a (Rigaku OD, 2020)'
_computing_data_collection 'CrysAlisPro 1.171.40.82a (Rigaku OD, 2020)'
_computing_data_reduction 'CrysAlisPro 1.171.40.82a (Rigaku OD, 2020)'
_computing_molecular_graphics 'Olex2 (Dolomanov et al., 2009)'
_computing_publication_material 'Olex2 (Dolomanov et al., 2009)'
_computing_structure_refinement 'ShelXL (Sheldrick, 2015)'
_computing_structure_solution 'ShelXT (Sheldrick, 2015)'
_diffrn_ambient_environment N~2~
_diffrn_ambient_temperature 150(2)
_diffrn_detector 'CCD plate'
_diffrn_detector_area_resol_mean 5.3046
_diffrn_detector_type AtlasS2
_diffrn_measured_fraction_theta_full 0.998
_diffrn_measured_fraction_theta_max 0.998
_diffrn_measurement_details
;
List of Runs (angles in degrees, time in seconds):

  # Type    Start    End  Width  t~exp~   \w     \q     \k     \f   Frames
#--------------------------------------------------------------------------
  1  \w    -87.00  -6.00   1.00    8.00    --  -41.82 125.00 -30.00   81
  2  \w    -87.00  -6.00   1.00    8.00    --  -41.82 125.00  60.00   81
  3  \w   -116.00 -17.00   1.00    8.00    --  -41.82 -37.00-180.00   99
  4  \w     34.00 133.00   1.00   32.00    --  107.00 -45.00-120.00   99
  5  \w     34.00 133.00   1.00   32.00    --  107.00 -45.00   0.00   99
  6  \w     34.00 112.00   1.00   32.00    --  107.00-125.00 -60.00   78
  7  \w     78.00 178.00   1.00   32.00    --  107.00  61.00-150.00  100
  8  \w    103.00 178.00   1.00   32.00    --  107.00  77.00   0.00   75
  9  \w     34.00 112.00   1.00   32.00    --  107.00-125.00   0.00   78
 10  \w    103.00 178.00   1.00   32.00    --  107.00  77.00 120.00   75
 11  \w   -114.00 -14.00   1.00    8.00    --  -41.82 -57.00 -90.00  100
 12  \w   -114.00 -14.00   1.00    8.00    --  -41.82 -57.00   0.00  100
 13  \w   -114.00 -14.00   1.00    8.00    --  -41.82 -57.00  90.00  100
 14  \w     34.00 112.00   1.00   32.00    --  107.00-125.00-150.00   78
 15  \w     81.00 178.00   1.00   32.00    --  107.00  45.00  90.00   97
 16  \w     78.00 103.00   1.00   32.00    --  107.00  61.00 150.00   25
 17  \w     78.00 178.00   1.00   32.00    --  107.00  61.00 -60.00  100
;
_diffrn_measurement_device 'four-circle diffractometer'
_diffrn_measurement_device_type 'SuperNova, Dual, Cu at home/near, AtlasS2'
_diffrn_measurement_method '\w scans'
_diffrn_orient_matrix_type 'CrysAlisPro convention (1999,Acta A55,543-557)'
_diffrn_orient_matrix_UB_11 0.0653565000
_diffrn_orient_matrix_UB_12 0.0438308000
_diffrn_orient_matrix_UB_13 0.0080282000
_diffrn_orient_matrix_UB_21 -0.0401190000
_diffrn_orient_matrix_UB_22 0.0595524000
_diffrn_orient_matrix_UB_23 -0.0145053000
_diffrn_orient_matrix_UB_31 -0.0320173000
_diffrn_orient_matrix_UB_32 0.0148284000
_diffrn_orient_matrix_UB_33 0.0345205000
_diffrn_radiation_monochromator mirror
_diffrn_radiation_probe x-ray
_diffrn_radiation_type CuK\a
_diffrn_radiation_wavelength 1.54184
_diffrn_reflns_av_R_equivalents 0.0732
_diffrn_reflns_av_unetI/netI 0.0474
_diffrn_reflns_Laue_measured_fraction_full 0.998
_diffrn_reflns_Laue_measured_fraction_max 0.998
_diffrn_reflns_limit_h_max 22
_diffrn_reflns_limit_h_min -22
_diffrn_reflns_limit_k_max 24
_diffrn_reflns_limit_k_min -24
_diffrn_reflns_limit_l_max 49
_diffrn_reflns_limit_l_min -46
_diffrn_reflns_number 132439
_diffrn_reflns_point_group_measured_fraction_full 0.998
_diffrn_reflns_point_group_measured_fraction_max 0.998
_diffrn_reflns_theta_full 70.074
_diffrn_reflns_theta_max 70.074
_diffrn_reflns_theta_min 6.376
_diffrn_source 'micro-focus sealed X-ray tube'
_diffrn_source_type 'SuperNova (Cu) X-ray Source'
_exptl_absorpt_coefficient_mu 3.090
_exptl_absorpt_correction_T_max 1.000
_exptl_absorpt_correction_T_min 0.564
_exptl_absorpt_correction_type gaussian
_exptl_absorpt_process_details
;
CrysAlisPro 1.171.40.82a (Rigaku Oxford Diffraction, 2020)
Numerical absorption correction based on gaussian integration over
a multifaceted crystal model
Empirical absorption correction using spherical harmonics,
implemented in SCALE3 ABSPACK scaling algorithm.
;
_exptl_crystal_colour yellow
_exptl_crystal_colour_primary yellow
_exptl_crystal_density_diffrn 1.402
_exptl_crystal_density_meas ?
_exptl_crystal_description plate
_exptl_crystal_F_000 6608
_exptl_crystal_recrystallization_method 'Crystals grown from Et2O-TMS at 243 K'
_exptl_crystal_size_max 0.224
_exptl_crystal_size_mid 0.137
_exptl_crystal_size_min 0.055
_refine_diff_density_max 2.434
_refine_diff_density_min -0.838
_refine_diff_density_rms 0.087
_refine_ls_abs_structure_details
;
 Refined as an inversion twin.
;
_refine_ls_abs_structure_Flack 0.026(9)
_refine_ls_extinction_method none
_refine_ls_goodness_of_fit_ref 1.025
_refine_ls_hydrogen_treatment constr
_refine_ls_matrix_type full
_refine_ls_number_parameters 2317
_refine_ls_number_reflns 28827
_refine_ls_number_restraints 4105
_refine_ls_restrained_S_all 1.133
_refine_ls_R_factor_all 0.0743
_refine_ls_R_factor_gt 0.0679
_refine_ls_shift/su_max 0.002
_refine_ls_shift/su_mean 0.000
_refine_ls_structure_factor_coef Fsqd
_refine_ls_weighting_details 'w=1/[\s^2^(Fo^2^)+(0.1103P)^2^+18.8615P] where P=(Fo^2^+2Fc^2^)/3'
_refine_ls_weighting_scheme calc
_refine_ls_wR_factor_gt 0.1778
_refine_ls_wR_factor_ref 0.1871
_reflns_Friedel_coverage 0.859
_reflns_Friedel_fraction_full 0.999
_reflns_Friedel_fraction_max 0.999
_reflns_number_gt 26614
_reflns_number_total 28827
_reflns_threshold_expression 'I > 2\s(I)'
_cod_data_source_file d0dt03550e2.cif
_cod_data_source_block 0557abc19s
_cod_depositor_comments
;
The following automatic conversions were performed:

data item '_chemical_melting_point' value 'not measured' was changed
to '?' -- the value is undefined or not given.

data item '_exptl_crystal_density_meas' value 'not measured' was
changed to '?' -- the value is perceived as not measured.

Automatic conversion script
Id: cif_fix_values 7556 2019-12-06 15:28:31Z antanas 
;
_cod_original_cell_volume 15234.12(17)
_cod_database_code 7705852
_shelx_shelxl_version_number 2014/7
_shelx_space_group_comment
;
The symmetry employed for this shelxl refinement is uniquely defined
by the following loop, which should always be used as a source of
symmetry information in preference to the above space-group names.
They are only intended as comments.
;
_olex2_refinement_description
;
1. Twinned data refinement
 Scales: 0.974(9)
 0.026(9)
2. Fixed Uiso
 At 1.2 times of:
  All C(H) groups, All C(H,H) groups, All C(H,H,H,H) groups
 At 1.5 times of:
  All C(H,H,H) groups
3. Restrained distances
 C2A-C3A = C2B-C3B
 1.258 with sigma of 0.001
 C2A-C4A = C2B-C4B
 1.431 with sigma of 0.001
 C4A-C5A = C4B-C5B
 1.319 with sigma of 0.001
 C407-F401 \\sim C407-F402 \\sim C407-F403 \\sim C407-F501 \\sim C407-F502
\\sim C407-F503
 with sigma of 0.01
 F401-F402 \\sim F402-F403 \\sim F403-F401 \\sim F501-F502 \\sim F502-F503
\\sim F503-F501
 with sigma of 0.01
 C403-F401 \\sim C403-F402 \\sim C403-F403 \\sim C403-F501 \\sim C403-F502
\\sim C403-F503
 with sigma of 0.01
 C415-F407 \\sim C415-F408 \\sim C415-F409 \\sim C415-F507 \\sim C415-F508
\\sim C415-F509
 with sigma of 0.01
 F407-F408 \\sim F408-F409 \\sim F409-F407 \\sim F507-F508 \\sim F508-F509
\\sim F509-F507
 with sigma of 0.01
 C411-F407 \\sim C411-F408 \\sim C411-F409 \\sim C411-F507 \\sim C411-F508
\\sim C411-F509
 with sigma of 0.01
 C416-F410 \\sim C416-F411 \\sim C416-F412 \\sim C416-F510 \\sim C416-F511
\\sim C416-F512
 with sigma of 0.01
 F410-F411 \\sim F411-F412 \\sim F412-F410 \\sim F510-F511 \\sim F511-F512
\\sim F512-F510
 with sigma of 0.01
 C413-F410 \\sim C413-F411 \\sim C413-F412 \\sim C413-F510 \\sim C413-F511
\\sim C413-F512
 with sigma of 0.01
 C423-F413 \\sim C423-F414 \\sim C423-F415 \\sim C423-F513 \\sim C423-F514
\\sim C423-F515
 with sigma of 0.01
 F413-F414 \\sim F414-F415 \\sim F415-F413 \\sim F513-F514 \\sim F514-F515
\\sim F515-F513
 with sigma of 0.01
 C419-F413 \\sim C419-F414 \\sim C419-F415 \\sim C419-F513 \\sim C419-F514
\\sim C419-F515
 with sigma of 0.01
 C424-F416 \\sim C424-F417 \\sim C424-F418 \\sim C424-F516 \\sim C424-F517
\\sim C424-F518
 with sigma of 0.01
 F416-F417 \\sim F417-F418 \\sim F418-F416 \\sim F516-F517 \\sim F517-F518
\\sim F518-F516
 with sigma of 0.01
 C421-F416 \\sim C421-F417 \\sim C421-F418 \\sim C421-F516 \\sim C421-F517
\\sim C421-F518
 with sigma of 0.01
 C607-F601 \\sim C607-F602 \\sim C607-F603 \\sim C607-F701 \\sim C607-F702
\\sim C607-F703
 with sigma of 0.01
 F601-F602 \\sim F602-F603 \\sim F603-F601 \\sim F701-F702 \\sim F702-F703
\\sim F703-F701
 with sigma of 0.01
 C603-F601 \\sim C603-F602 \\sim C603-F603 \\sim C603-F701 \\sim C603-F702
\\sim C603-F703
 with sigma of 0.01
 C632-F622 \\sim C632-F623 \\sim C632-F624 \\sim C632-F722 \\sim C632-F723
\\sim C632-F724
 with sigma of 0.01
 F622-F623 \\sim F623-F624 \\sim F624-F622 \\sim F722-F723 \\sim F723-F724
\\sim F724-F722
 with sigma of 0.01
 C629-F622 \\sim C629-F623 \\sim C629-F624 \\sim C629-F722 \\sim C629-F723
\\sim C629-F724
 with sigma of 0.01
 Rh1A-N201 \\sim Rh1B-N201
 with sigma of 0.01
 C202-C207 \\sim C202-C307 \\sim C206-C208 \\sim C206-C308
 with sigma of 0.01
 P2A-C207 \\sim P3B-C307 \\sim P3A-C208 \\sim P2B-C308
 with sigma of 0.01
 Rh1A-P2A \\sim Rh1B-P2B
 with sigma of 0.01
 Rh1A-P3A \\sim Rh1B-P3B
 with sigma of 0.01
 Rh1A-C3A \\sim Rh1B-C3B
 with sigma of 0.01
 Rh1A-C2A \\sim Rh1B-C2B
 with sigma of 0.01
 P2A-C209 \\sim P3A-C213 \\sim P3B-C309 \\sim P2B-C313
 with sigma of 0.01
 C209-C210 \\sim C209-C211 \\sim C209-C212 \\sim C309-C310 \\sim C309-C311
\\sim C309-C312 \\sim C213-
 C214 \\sim C213-C215 \\sim C213-C216 \\sim C313-C314 \\sim C313-C315 \\sim
C313-C316
 with sigma of 0.01
 C210-C211 \\sim C211-C212 \\sim C212-C210 \\sim C310-C311 \\sim C311-C312
\\sim C312-C310 \\sim C214-
 C215 \\sim C215-C216 \\sim C216-C214 \\sim C314-C315 \\sim C315-C316 \\sim
C316-C314
 with sigma of 0.01
 P2A-C210 \\sim P2A-C211 \\sim P2A-C212 \\sim P3B-C310 \\sim P3B-C311 \\sim
P3B-C312 \\sim P3A-C214 ~
 P3A-C215 \\sim P3A-C216 \\sim P2B-C314 \\sim P2B-C315 \\sim P2B-C316
 with sigma of 0.01
 C3A-C4A \\sim C3B-C4B
 with sigma of 0.01
 C2A-C5A \\sim C2B-C5B
 with sigma of 0.01
 C5A-C10A \\sim C5B-C10B
 with sigma of 0.01
 C4A-C10A \\sim C4B-C10B
 with sigma of 0.01
 C3A-C6A \\sim C3B-C6B
 with sigma of 0.01
 C10A-C11A \\sim C10A-C12A \\sim C10A-C13A \\sim C6A-C7A \\sim C6A-C8A \\sim
C6A-C9A \\sim C10B-C11B ~
 C10B-C12B \\sim C10B-C13B \\sim C6B-C7B \\sim C6B-C8B \\sim C6B-C9B \\sim
C10-C11 \\sim C10-C12 \\sim C10-
 C13 \\sim C10-C11C \\sim C10-C12C \\sim C10-C13C
 with sigma of 0.01
 C11A-C12A \\sim C12A-C13A \\sim C13A-C11A \\sim C7A-C8A \\sim C8A-C9A \\sim
C9A-C7A \\sim C11B-C12B ~
 C12B-C13B \\sim C13B-C11B \\sim C7B-C8B \\sim C8B-C9B \\sim C9B-C7B \\sim
C11-C12 \\sim C12-C13 \\sim C13-
 C11 \\sim C11C-C12C \\sim C12C-C13C \\sim C13C-C11C
 with sigma of 0.01
 C5A-C11A \\sim C5A-C12A \\sim C5A-C13A \\sim C3A-C7A \\sim C3A-C8A \\sim
C3A-C9A \\sim C5B-C11B \\sim C5B-
 C12B \\sim C5B-C13B \\sim C3B-C7B \\sim C3B-C8B \\sim C3B-C9B \\sim C5-C11
\\sim C5-C12 \\sim C5-C13 \\sim C5-
 C11C \\sim C5-C12C \\sim C5-C13C
 with sigma of 0.01
 P3B-C317 \\sim P2A-C217 \\sim P3A-C230 \\sim P2B-C330
 with sigma of 0.01
 C318-C317 \\sim C218-C217 \\sim C319-C318 \\sim C219-C218 \\sim C220-C219
\\sim C319-C220 \\sim C221-
 C220 \\sim C222-C221 \\sim C223-C222 \\sim C224-C223 \\sim C225-C224 \\sim
C226-C225 \\sim C227-C226 ~
 C228-C227 \\sim C229-C228 \\sim C329-C228 \\sim C230-C229 \\sim C330-C329
 with sigma of 0.01
4. Uiso/Uaniso restraints and constraints
Rh1 \\sim P3 \\sim P2 \\sim C2 \\sim N101 \\sim C3 \\sim C113 \\sim C5 \\sim C6
\\sim C10 \\sim C128 \\sim C109 \\sim C119 \\sim C125 \\sim C4 \\sim C129 \\sim
C106 \\sim C107 \\sim C123 \\sim C105 \\sim C122 \\sim C120 \\sim C108 \\sim
C127 \\sim C114 \\sim C115 \\sim C110 \\sim C104 \\sim C126 \\sim C112 \\sim
C121 \\sim C111 \\sim C117 \\sim C103 \\sim C7 \\sim C130 \\sim C102 \\sim C124
\\sim C118 \\sim C11 \\sim C8 \\sim C9 \\sim C116 \\sim C13 \\sim C12 \\sim
C13C \\sim C11C \\sim C12C \\sim Rh1A \\sim N201 \\sim C2A \\sim C3A \\sim P3A
\\sim P2A \\sim C206 \\sim C202 \\sim Rh1B \\sim C4A \\sim C6A \\sim C208 \\sim
C230 \\sim C213 \\sim C207 \\sim C217 \\sim C209 \\sim C205 \\sim C308 \\sim
C203 \\sim C307 \\sim C2B \\sim C3B \\sim P3B \\sim P2B \\sim C5A \\sim C7A
\\sim C9A \\sim C8A \\sim C229 \\sim C216 \\sim C214 \\sim C215 \\sim C218
\\sim C212 \\sim C210 \\sim C211 \\sim C204 \\sim C4B \\sim C6B \\sim C317
\\sim C309 \\sim C330 \\sim C313 \\sim C10A \\sim C228 \\sim C219 \\sim C5B
\\sim C8B \\sim C9B \\sim C7B \\sim C318 \\sim C311 \\sim C312 \\sim C310 \\sim
C329 \\sim C316 \\sim C315 \\sim C314 \\sim C13A \\sim C12A \\sim C11A \\sim
C227 \\sim C220 \\sim C10B \\sim C319 \\sim C226 \\sim C221 \\sim C12B \\sim
C11B \\sim C13B \\sim C225 \\sim C222 \\sim C224 \\sim C223 \\sim C407 \\sim
C415 \\sim C416 \\sim C423 \\sim C424 \\sim C607 \\sim C632 \\sim F611 \\sim
F517 \\sim F607 \\sim F619 \\sim F603 \\sim F703 \\sim F513 \\sim F615 \\sim
F401 \\sim F623 \\sim F402 \\sim F511 \\sim F403 \\sim F515 \\sim F404 \\sim
F601 \\sim F405 \\sim F605 \\sim F406 \\sim F609 \\sim F407 \\sim F613 \\sim
F408 \\sim F617 \\sim F409 \\sim F621 \\sim F410 \\sim F701 \\sim F411 \\sim
F723 \\sim F412 \\sim F512 \\sim F413 \\sim F514 \\sim F414 \\sim F516 \\sim
F415 \\sim F518 \\sim F416 \\sim F602 \\sim F417 \\sim F604 \\sim F418 \\sim
F606 \\sim F419 \\sim F608 \\sim F420 \\sim F610 \\sim F421 \\sim F612 \\sim
F422 \\sim F614 \\sim F423 \\sim F616 \\sim F424 \\sim F618 \\sim F501 \\sim
F620 \\sim F502 \\sim F622 \\sim F503 \\sim F624 \\sim F507 \\sim F702 \\sim
F508 \\sim F722 \\sim F509 \\sim F724 \\sim F510: within 2A with sigma of 0.01
and sigma for terminal atoms of 0.02
Uanis(Rh1) \\sim Ueq, Uanis(P3) \\sim Ueq, Uanis(P2) \\sim Ueq, Uanis(C2) \\sim
Ueq, Uanis(N101) \\sim Ueq, Uanis(C3) \\sim Ueq, Uanis(C113) \\sim Ueq,
Uanis(C5) \\sim Ueq, Uanis(C6) \\sim Ueq, Uanis(C10) \\sim Ueq, Uanis(C128)
\\sim Ueq, Uanis(C109) \\sim Ueq, Uanis(C119) \\sim Ueq, Uanis(C125) \\sim Ueq,
Uanis(C4) \\sim Ueq, Uanis(C129) \\sim Ueq, Uanis(C106) \\sim Ueq, Uanis(C107)
\\sim Ueq, Uanis(C123) \\sim Ueq, Uanis(C105) \\sim Ueq, Uanis(C122) \\sim Ueq,
Uanis(C120) \\sim Ueq, Uanis(C108) \\sim Ueq, Uanis(C127) \\sim Ueq,
Uanis(C114) \\sim Ueq, Uanis(C115) \\sim Ueq, Uanis(C110) \\sim Ueq,
Uanis(C104) \\sim Ueq, Uanis(C126) \\sim Ueq, Uanis(C112) \\sim Ueq,
Uanis(C121) \\sim Ueq, Uanis(C111) \\sim Ueq, Uanis(C117) \\sim Ueq,
Uanis(C103) \\sim Ueq, Uanis(C7) \\sim Ueq, Uanis(C130) \\sim Ueq, Uanis(C102)
\\sim Ueq, Uanis(C124) \\sim Ueq, Uanis(C118) \\sim Ueq, Uanis(C11) \\sim Ueq,
Uanis(C8) \\sim Ueq, Uanis(C9) \\sim Ueq, Uanis(C116) \\sim Ueq, Uanis(C13)
\\sim Ueq, Uanis(C12) \\sim Ueq, Uanis(C13C) \\sim Ueq, Uanis(C11C) \\sim Ueq,
Uanis(C12C) \\sim Ueq, Uanis(C407) \\sim Ueq, Uanis(C415) \\sim Ueq,
Uanis(C416) \\sim Ueq, Uanis(C423) \\sim Ueq, Uanis(C424) \\sim Ueq,
Uanis(C607) \\sim Ueq, Uanis(C632) \\sim Ueq, Uanis(F611) \\sim Ueq,
Uanis(F517) \\sim Ueq, Uanis(F607) \\sim Ueq, Uanis(F619) \\sim Ueq,
Uanis(F603) \\sim Ueq, Uanis(F703) \\sim Ueq, Uanis(F513) \\sim Ueq,
Uanis(F615) \\sim Ueq, Uanis(F401) \\sim Ueq, Uanis(F623) \\sim Ueq,
Uanis(F402) \\sim Ueq, Uanis(F511) \\sim Ueq, Uanis(F403) \\sim Ueq,
Uanis(F515) \\sim Ueq, Uanis(F404) \\sim Ueq, Uanis(F601) \\sim Ueq,
Uanis(F405) \\sim Ueq, Uanis(F605) \\sim Ueq, Uanis(F406) \\sim Ueq,
Uanis(F609) \\sim Ueq, Uanis(F407) \\sim Ueq, Uanis(F613) \\sim Ueq,
Uanis(F408) \\sim Ueq, Uanis(F617) \\sim Ueq, Uanis(F409) \\sim Ueq,
Uanis(F621) \\sim Ueq, Uanis(F410) \\sim Ueq, Uanis(F701) \\sim Ueq,
Uanis(F411) \\sim Ueq, Uanis(F723) \\sim Ueq, Uanis(F412) \\sim Ueq,
Uanis(F512) \\sim Ueq, Uanis(F413) \\sim Ueq, Uanis(F514) \\sim Ueq,
Uanis(F414) \\sim Ueq, Uanis(F516) \\sim Ueq, Uanis(F415) \\sim Ueq,
Uanis(F518) \\sim Ueq, Uanis(F416) \\sim Ueq, Uanis(F602) \\sim Ueq,
Uanis(F417) \\sim Ueq, Uanis(F604) \\sim Ueq, Uanis(F418) \\sim Ueq,
Uanis(F606) \\sim Ueq, Uanis(F419) \\sim Ueq, Uanis(F608) \\sim Ueq,
Uanis(F420) \\sim Ueq, Uanis(F610) \\sim Ueq, Uanis(F421) \\sim Ueq,
Uanis(F612) \\sim Ueq, Uanis(F422) \\sim Ueq, Uanis(F614) \\sim Ueq,
Uanis(F423) \\sim Ueq, Uanis(F616) \\sim Ueq, Uanis(F424) \\sim Ueq,
Uanis(F618) \\sim Ueq, Uanis(F501) \\sim Ueq, Uanis(F620) \\sim Ueq,
Uanis(F502) \\sim Ueq, Uanis(F622) \\sim Ueq, Uanis(F503) \\sim Ueq,
Uanis(F624) \\sim Ueq, Uanis(F507) \\sim Ueq, Uanis(F702) \\sim Ueq,
Uanis(F508) \\sim Ueq, Uanis(F722) \\sim Ueq, Uanis(F509) \\sim Ueq,
Uanis(F724) \\sim Ueq, Uanis(F510) \\sim Ueq: with sigma of 0.005 and sigma for
terminal atoms of 0.01
Uanis(Rh1A) \\sim Ueq, Uanis(N201) \\sim Ueq, Uanis(C2A) \\sim Ueq, Uanis(C3A)
\\sim Ueq, Uanis(P3A) \\sim Ueq, Uanis(P2A) \\sim Ueq, Uanis(C206) \\sim Ueq,
Uanis(C202) \\sim Ueq, Uanis(Rh1B) \\sim Ueq, Uanis(C4A) \\sim Ueq, Uanis(C6A)
\\sim Ueq, Uanis(C208) \\sim Ueq, Uanis(C230) \\sim Ueq, Uanis(C213) \\sim Ueq,
Uanis(C207) \\sim Ueq, Uanis(C217) \\sim Ueq, Uanis(C209) \\sim Ueq,
Uanis(C205) \\sim Ueq, Uanis(C308) \\sim Ueq, Uanis(C203) \\sim Ueq,
Uanis(C307) \\sim Ueq, Uanis(C2B) \\sim Ueq, Uanis(C3B) \\sim Ueq, Uanis(P3B)
\\sim Ueq, Uanis(P2B) \\sim Ueq, Uanis(C5A) \\sim Ueq, Uanis(C7A) \\sim Ueq,
Uanis(C9A) \\sim Ueq, Uanis(C8A) \\sim Ueq, Uanis(C229) \\sim Ueq, Uanis(C216)
\\sim Ueq, Uanis(C214) \\sim Ueq, Uanis(C215) \\sim Ueq, Uanis(C218) \\sim Ueq,
Uanis(C212) \\sim Ueq, Uanis(C210) \\sim Ueq, Uanis(C211) \\sim Ueq,
Uanis(C204) \\sim Ueq, Uanis(C4B) \\sim Ueq, Uanis(C6B) \\sim Ueq, Uanis(C317)
\\sim Ueq, Uanis(C309) \\sim Ueq, Uanis(C330) \\sim Ueq, Uanis(C313) \\sim Ueq,
Uanis(C10A) \\sim Ueq, Uanis(C228) \\sim Ueq, Uanis(C219) \\sim Ueq, Uanis(C5B)
\\sim Ueq, Uanis(C8B) \\sim Ueq, Uanis(C9B) \\sim Ueq, Uanis(C7B) \\sim Ueq,
Uanis(C318) \\sim Ueq, Uanis(C311) \\sim Ueq, Uanis(C312) \\sim Ueq,
Uanis(C310) \\sim Ueq, Uanis(C329) \\sim Ueq, Uanis(C316) \\sim Ueq,
Uanis(C315) \\sim Ueq, Uanis(C314) \\sim Ueq, Uanis(C13A) \\sim Ueq,
Uanis(C12A) \\sim Ueq, Uanis(C11A) \\sim Ueq, Uanis(C227) \\sim Ueq,
Uanis(C220) \\sim Ueq, Uanis(C10B) \\sim Ueq, Uanis(C319) \\sim Ueq,
Uanis(C226) \\sim Ueq, Uanis(C221) \\sim Ueq, Uanis(C12B) \\sim Ueq,
Uanis(C11B) \\sim Ueq, Uanis(C13B) \\sim Ueq, Uanis(C225) \\sim Ueq,
Uanis(C222) \\sim Ueq, Uanis(C224) \\sim Ueq, Uanis(C223) \\sim Ueq: with sigma
of 0.01 and sigma for terminal atoms of 0.02
Uanis(Rh1A) = Uanis(Rh1B)
Uanis(P2A) = Uanis(P3B)
Uanis(P3A) = Uanis(P2B)
Uanis(F622) = Uanis(F722)
Uanis(F623) = Uanis(F723)
Uanis(F624) = Uanis(F724)
5. Others
 Sof(Rh1B)=Sof(P2B)=Sof(P3B)=Sof(C318)=Sof(H31A)=Sof(H31B)=Sof(C310)=Sof(H31C)=
 Sof(H31D)=Sof(H31E)=Sof(C314)=Sof(H31F)=Sof(H31G)=Sof(H31H)=Sof(H22G)=
 Sof(H22H)=Sof(H22M)=Sof(H22N)=Sof(C308)=Sof(H30A)=Sof(H30B)=Sof(C312)=
 Sof(H31I)=Sof(H31J)=Sof(H31K)=Sof(C316)=Sof(H31L)=Sof(H31M)=Sof(H31N)=
 Sof(C329)=Sof(H32A)=Sof(H32B)=Sof(C307)=Sof(H30C)=Sof(H30D)=Sof(C309)=
 Sof(C311)=Sof(H31O)=Sof(H31P)=Sof(H31Q)=Sof(C313)=Sof(C315)=Sof(H31R)=
 Sof(H31S)=Sof(H31T)=Sof(C317)=Sof(H31U)=Sof(H31V)=Sof(C319)=Sof(H31W)=
 Sof(H31X)=Sof(C330)=Sof(H33A)=Sof(H33B)=Sof(C2B)=Sof(C3B)=Sof(C4B)=Sof(H4B)=
 Sof(C5B)=Sof(H5B)=Sof(C6B)=Sof(C7B)=Sof(H7BA)=Sof(H7BB)=Sof(H7BC)=Sof(C8B)=
 Sof(H8BA)=Sof(H8BB)=Sof(H8BC)=Sof(C9B)=Sof(H9BA)=Sof(H9BB)=Sof(H9BC)=Sof(C10B)=
 Sof(C11B)=Sof(H11D)=Sof(H11E)=Sof(H11F)=Sof(C12B)=Sof(H12D)=Sof(H12E)=
 Sof(H12F)=Sof(C13B)=Sof(H13D)=Sof(H13E)=Sof(H13F)=1-FVAR(1)
 Sof(Rh1A)=Sof(P2A)=Sof(P3A)=Sof(C218)=Sof(H21A)=Sof(H21B)=Sof(C230)=Sof(H23A)=
 Sof(H23B)=Sof(H22E)=Sof(H22F)=Sof(H22K)=Sof(H22L)=Sof(C217)=Sof(H21C)=
 Sof(H21D)=Sof(C219)=Sof(H21E)=Sof(H21F)=Sof(C229)=Sof(H22W)=Sof(H22X)=
 Sof(C207)=Sof(H20A)=Sof(H20B)=Sof(C208)=Sof(H20C)=Sof(H20D)=Sof(C209)=
 Sof(C210)=Sof(H21G)=Sof(H21H)=Sof(H21I)=Sof(C211)=Sof(H21J)=Sof(H21K)=
 Sof(H21L)=Sof(C212)=Sof(H21M)=Sof(H21N)=Sof(H21O)=Sof(C213)=Sof(C214)=
 Sof(H21P)=Sof(H21Q)=Sof(H21R)=Sof(C215)=Sof(H21S)=Sof(H21T)=Sof(H21U)=
 Sof(C216)=Sof(H21V)=Sof(H21W)=Sof(H21X)=Sof(C2A)=Sof(C3A)=Sof(C4A)=Sof(H4A)=
 Sof(C5A)=Sof(H5A)=Sof(C6A)=Sof(C7A)=Sof(H7AA)=Sof(H7AB)=Sof(H7AC)=Sof(C8A)=
 Sof(H8AA)=Sof(H8AB)=Sof(H8AC)=Sof(C9A)=Sof(H9AA)=Sof(H9AB)=Sof(H9AC)=Sof(C10A)=
 Sof(C11A)=Sof(H11A)=Sof(H11B)=Sof(H11C)=Sof(C12A)=Sof(H12A)=Sof(H12B)=
 Sof(H12C)=Sof(C13A)=Sof(H13A)=Sof(H13B)=Sof(H13C)=FVAR(1)
 Sof(C11C)=Sof(H11J)=Sof(H11K)=Sof(H11L)=Sof(C12C)=Sof(H12J)=Sof(H12K)=
 Sof(H12L)=Sof(C13C)=Sof(H13J)=Sof(H13K)=Sof(H13L)=1-FVAR(2)
 Sof(C11)=Sof(H11G)=Sof(H11H)=Sof(H11I)=Sof(C12)=Sof(H12G)=Sof(H12H)=Sof(H12I)=
 Sof(C13)=Sof(H13G)=Sof(H13H)=Sof(H13I)=FVAR(2)
 Sof(F517)=Sof(F516)=Sof(F518)=1-FVAR(3)
 Sof(F416)=Sof(F417)=Sof(F418)=FVAR(3)
 Sof(F507)=Sof(F508)=Sof(F509)=1-FVAR(4)
 Sof(F407)=Sof(F408)=Sof(F409)=FVAR(4)
 Sof(F501)=Sof(F502)=Sof(F503)=1-FVAR(5)
 Sof(F401)=Sof(F402)=Sof(F403)=FVAR(5)
 Sof(F513)=Sof(F515)=Sof(F514)=1-FVAR(6)
 Sof(F413)=Sof(F414)=Sof(F415)=FVAR(6)
 Sof(F723)=Sof(F722)=Sof(F724)=1-FVAR(7)
 Sof(F623)=Sof(F622)=Sof(F624)=FVAR(7)
 Sof(F703)=Sof(F701)=Sof(F702)=1-FVAR(8)
 Sof(F603)=Sof(F601)=Sof(F602)=FVAR(8)
 Fixed Sof: F511(0.5) F410(0.5) F411(0.5) F412(0.5) F512(0.5) F510(0.5)
6.a Secondary CH2 refined with riding coordinates:
 C107(H10A,H10B), C108(H10C,H10D), C117(H11,HD), C118(H0AA,HE), C119(H1AA,HF),
 C120(H12M,H12N), C121(H12O,H12P), C122(H12Q,H12R), C123(H12S,H12T), C124(H12U,
 H12V), C125(H12W,H12X), C126(H12Y,HG), C127(H12Z,HH), C128(H12,HI), C129(H2AA,
 HJ), C130(H13M,H13N), C318(H31A,H31B), C226(H22A,H22B), C218(H21A,H21B),
 C222(H22C,H22D), C230(H23A,H23B), C220(H22G,H22H), C220(H22E,H22F), C224(H22I,
 H22J), C228(H22K,H22L), C228(H22M,H22N), C308(H30A,H30B), C329(H32A,H32B),
 C217(H21C,H21D), C219(H21E,H21F), C221(H22O,H22P), C223(H22Q,H22R), C225(H22S,
 H22T), C227(H22U,H22V), C229(H22W,H22X), C307(H30C,H30D), C207(H20A,H20B),
 C208(H20C,H20D), C317(H31U,H31V), C319(H31W,H31X), C330(H33A,H33B)
6.b Me refined with riding coordinates:
 C11(H11G,H11H,H11I), C11C(H11J,H11K,H11L), C12(H12G,H12H,H12I), C12C(H12J,
 H12K,H12L), C13(H13G,H13H,H13I), C13C(H13J,H13K,H13L)
6.c Aromatic/amide H refined with riding coordinates:
 C4(H4), C5(H5), C103(H103), C104(H104), C105(H105), C205(H205), C204(H204),
 C203(H203), C410(H410), C412(H412), C414(H414), C418(H418), C420(H420),
 C422(H422), C426(H426), C428(H428), C430(H430), C602(H602), C604(H604),
 C402(H402), C404(H404), C406(H406), C4A(H4A), C4B(H4B), C5A(H5A), C5B(H5B),
 C606(H606), C610(H610), C612(H612), C614(H614), C618(H618), C620(H620),
 C622(H622), C626(H626), C628(H628), C630(H630)
6.d Fitted hexagon refined as free rotating group:
 N201(C206,C205,C204,C203,C202)
6.e Idealised Me refined as rotating group:
 C7(H7A,H7B,H7C), C8(H8A,H8B,H8C), C9(H9A,H9B,H9C), C110(H11M,H11N,H11O),
 C111(H11P,H11Q,H11R), C112(H11S,H11T,H11U), C114(H11V,H11W,H11X), C115(H11Y,H,
 HA), C116(H11Z,HB,HC), C310(H31C,H31D,H31E), C314(H31F,H31G,H31H), C312(H31I,
 H31J,H31K), C316(H31L,H31M,H31N), C311(H31O,H31P,H31Q), C315(H31R,H31S,H31T),
 C210(H21G,H21H,H21I), C211(H21J,H21K,H21L), C212(H21M,H21N,H21O), C214(H21P,
 H21Q,H21R), C215(H21S,H21T,H21U), C216(H21V,H21W,H21X), C7A(H7AA,H7AB,H7AC),
 C7B(H7BA,H7BB,H7BC), C8A(H8AA,H8AB,H8AC), C8B(H8BA,H8BB,H8BC), C9A(H9AA,H9AB,
 H9AC), C9B(H9BA,H9BB,H9BC), C11A(H11A,H11B,H11C), C11B(H11D,H11E,H11F),
 C12A(H12A,H12B,H12C), C12B(H12D,H12E,H12F), C13A(H13A,H13B,H13C), C13B(H13D,
 H13E,H13F)
;
_olex2_submission_special_instructions 'No special instructions were received'
_oxdiff_exptl_absorpt_empirical_details
;
Empirical correction (ABSPACK) includes:
- Absorption correction using spherical harmonics
- Frame scaling
;
_oxdiff_exptl_absorpt_empirical_full_max 3.065
_oxdiff_exptl_absorpt_empirical_full_min 0.660

loop_
_space_group_symop_operation_xyz
'x, y, z'
'-x+1/2, -y, z+1/2'
'-x, y+1/2, -z+1/2'
'x+1/2, -y+1/2, -z'

loop_
_atom_site_label
_atom_site_type_symbol
_atom_site_fract_x
_atom_site_fract_y
_atom_site_fract_z
_atom_site_U_iso_or_equiv
_atom_site_adp_type
_atom_site_occupancy
_atom_site_site_symmetry_order
_atom_site_calc_flag
_atom_site_refinement_flags_posn
_atom_site_refinement_flags_adp
_atom_site_refinement_flags_occupancy
_atom_site_disorder_assembly
_atom_site_disorder_group
Rh1 Rh 0.74589(3) 0.46693(2) 0.76372(2) 0.04033(14) Uani 1 1 d . U . . .
P2 P 0.71524(13) 0.48526(13) 0.70871(6) 0.0604(6) Uani 1 1 d . U . . .
P3 P 0.79759(11) 0.47999(9) 0.81588(5) 0.0454(4) Uani 1 1 d . U . . .
N101 N 0.7712(4) 0.5659(3) 0.76025(19) 0.0563(16) Uani 1 1 d . U . . .
C2 C 0.7552(4) 0.3636(3) 0.76176(16) 0.0359(12) Uani 1 1 d . U . . .
C3 C 0.6919(4) 0.3748(4) 0.77153(18) 0.0424(15) Uani 1 1 d . U . . .
C4 C 0.8185(4) 0.3305(4) 0.75029(18) 0.0406(14) Uani 1 1 d . U . . .
H4 H 0.8144 0.2850 0.7458 0.049 Uiso 1 1 calc R . . . .
C5 C 0.8822(4) 0.3578(3) 0.74546(17) 0.0442(15) Uani 1 1 d D U . . .
H5 H 0.8846 0.4036 0.7493 0.053 Uiso 1 1 calc R . . . .
C6 C 0.6179(4) 0.3652(4) 0.7857(2) 0.0522(17) Uani 1 1 d . U . . .
C7 C 0.5826(6) 0.4316(6) 0.7923(3) 0.083(3) Uani 1 1 d . U . . .
H7A H 0.6128 0.4569 0.8076 0.125 Uiso 1 1 calc GR . . . .
H7B H 0.5349 0.4249 0.8022 0.125 Uiso 1 1 calc GR . . . .
H7C H 0.5775 0.4555 0.7713 0.125 Uiso 1 1 calc GR . . . .
C8 C 0.5709(6) 0.3238(7) 0.7634(3) 0.086(3) Uani 1 1 d . U . . .
H8A H 0.5592 0.3483 0.7432 0.129 Uiso 1 1 calc GR . . . .
H8B H 0.5262 0.3125 0.7752 0.129 Uiso 1 1 calc GR . . . .
H8C H 0.5967 0.2836 0.7575 0.129 Uiso 1 1 calc GR . . . .
C9 C 0.6285(6) 0.3286(6) 0.8191(3) 0.077(3) Uani 1 1 d . U . . .
H9A H 0.6416 0.2829 0.8147 0.115 Uiso 1 1 calc GR . . . .
H9B H 0.5836 0.3300 0.8319 0.115 Uiso 1 1 calc GR . . . .
H9C H 0.6672 0.3497 0.8318 0.115 Uiso 1 1 calc GR . . . .
C10 C 0.9515(4) 0.3257(4) 0.73456(19) 0.0562(18) Uani 1 1 d D U . . .
C11 C 0.9479(6) 0.2520(4) 0.7390(4) 0.074(4) Uani 0.753(16) 1 d D U P A 1
H11G H 0.9934 0.2323 0.7318 0.111 Uiso 0.753(16) 1 calc R . P A 1
H11H H 0.9396 0.2418 0.7625 0.111 Uiso 0.753(16) 1 calc R . P A 1
H11I H 0.9082 0.2344 0.7257 0.111 Uiso 0.753(16) 1 calc R . P A 1
C11C C 0.9937(12) 0.3735(11) 0.7131(8) 0.071(7) Uani 0.247(16) 1 d D U P A 2
H11J H 1.0389 0.3530 0.7059 0.106 Uiso 0.247(16) 1 calc R . P A 2
H11K H 0.9648 0.3852 0.6935 0.106 Uiso 0.247(16) 1 calc R . P A 2
H11L H 1.0044 0.4130 0.7260 0.106 Uiso 0.247(16) 1 calc R . P A 2
C12 C 0.9661(8) 0.3407(8) 0.6982(3) 0.093(5) Uani 0.753(16) 1 d D U P A 1
H12G H 1.0112 0.3197 0.6914 0.139 Uiso 0.753(16) 1 calc R . P A 1
H12H H 0.9263 0.3240 0.6846 0.139 Uiso 0.753(16) 1 calc R . P A 1
H12I H 0.9702 0.3882 0.6952 0.139 Uiso 0.753(16) 1 calc R . P A 1
C12C C 0.9962(12) 0.3078(17) 0.7646(5) 0.080(8) Uani 0.247(16) 1 d D U P A 2
H12J H 1.0411 0.2869 0.7574 0.121 Uiso 0.247(16) 1 calc R . P A 2
H12K H 1.0074 0.3474 0.7773 0.121 Uiso 0.247(16) 1 calc R . P A 2
H12L H 0.9689 0.2773 0.7787 0.121 Uiso 0.247(16) 1 calc R . P A 2
C13 C 1.0131(5) 0.3525(7) 0.7554(3) 0.078(4) Uani 0.753(16) 1 d D U P A 1
H13G H 1.0584 0.3319 0.7485 0.117 Uiso 0.753(16) 1 calc R . P A 1
H13H H 1.0165 0.3999 0.7523 0.117 Uiso 0.753(16) 1 calc R . P A 1
H13I H 1.0041 0.3429 0.7789 0.117 Uiso 0.753(16) 1 calc R . P A 1
C13C C 0.9355(12) 0.2648(11) 0.7145(8) 0.079(8) Uani 0.247(16) 1 d D U P A 2
H13J H 0.9809 0.2444 0.7076 0.119 Uiso 0.247(16) 1 calc R . P A 2
H13K H 0.9079 0.2339 0.7281 0.119 Uiso 0.247(16) 1 calc R . P A 2
H13L H 0.9073 0.2767 0.6948 0.119 Uiso 0.247(16) 1 calc R . P A 2
C102 C 0.7355(6) 0.6048(5) 0.7404(2) 0.068(2) Uani 1 1 d . U . . .
C103 C 0.7537(8) 0.6730(6) 0.7392(3) 0.083(3) Uani 1 1 d . U . . .
H103 H 0.7261 0.7019 0.7257 0.100 Uiso 1 1 calc R . . . .
C104 C 0.8074(8) 0.6954(7) 0.7563(3) 0.090(3) Uani 1 1 d . U . . .
H104 H 0.8200 0.7404 0.7547 0.108 Uiso 1 1 calc R . . . .
C105 C 0.8468(7) 0.6543(6) 0.7770(3) 0.081(3) Uani 1 1 d . U . . .
H105 H 0.8869 0.6704 0.7892 0.097 Uiso 1 1 calc R . . . .
C106 C 0.8264(6) 0.5900(5) 0.7793(2) 0.064(2) Uani 1 1 d . U . . .
C107 C 0.6809(7) 0.5707(6) 0.7187(3) 0.079(3) Uani 1 1 d . U . . .
H10A H 0.6737 0.5957 0.6979 0.095 Uiso 1 1 calc R . . . .
H10B H 0.6340 0.5678 0.7304 0.095 Uiso 1 1 calc R . . . .
C108 C 0.8618(5) 0.5426(5) 0.8018(2) 0.062(2) Uani 1 1 d . U . . .
H10C H 0.8818 0.5661 0.8212 0.074 Uiso 1 1 calc R . . . .
H10D H 0.9024 0.5213 0.7900 0.074 Uiso 1 1 calc R . . . .
C109 C 0.7858(6) 0.5005(6) 0.6759(3) 0.073(2) Uani 1 1 d . U . . .
C110 C 0.8465(7) 0.5428(7) 0.6899(3) 0.091(3) Uani 1 1 d . U . . .
H11M H 0.8278 0.5865 0.6952 0.137 Uiso 1 1 calc GR . . . .
H11N H 0.8852 0.5466 0.6734 0.137 Uiso 1 1 calc GR . . . .
H11O H 0.8656 0.5225 0.7101 0.137 Uiso 1 1 calc GR . . . .
C111 C 0.8176(7) 0.4354(6) 0.6653(3) 0.080(3) Uani 1 1 d . U . . .
H11P H 0.8344 0.4116 0.6850 0.119 Uiso 1 1 calc GR . . . .
H11Q H 0.8584 0.4431 0.6503 0.119 Uiso 1 1 calc GR . . . .
H11R H 0.7807 0.4096 0.6538 0.119 Uiso 1 1 calc GR . . . .
C112 C 0.7524(9) 0.5335(8) 0.6453(3) 0.104(4) Uani 1 1 d . U . . .
H11S H 0.7102 0.5084 0.6379 0.156 Uiso 1 1 calc GR . . . .
H11T H 0.7881 0.5350 0.6273 0.156 Uiso 1 1 calc GR . . . .
H11U H 0.7376 0.5782 0.6510 0.156 Uiso 1 1 calc GR . . . .
C113 C 0.7556(6) 0.5212(4) 0.8528(2) 0.0595(19) Uani 1 1 d . U . . .
C114 C 0.7081(8) 0.5775(5) 0.8408(3) 0.082(3) Uani 1 1 d . U . . .
H11V H 0.7372 0.6083 0.8278 0.124 Uiso 1 1 calc GR . . . .
H11W H 0.6874 0.6001 0.8601 0.124 Uiso 1 1 calc GR . . . .
H11X H 0.6691 0.5601 0.8269 0.124 Uiso 1 1 calc GR . . . .
C115 C 0.7066(7) 0.4725(5) 0.8717(3) 0.074(3) Uani 1 1 d . U . . .
H11Y H 0.6801 0.4959 0.8891 0.111 Uiso 1 1 calc GR . . . .
H H 0.7364 0.4383 0.8818 0.111 Uiso 1 1 calc GR . . . .
HA H 0.6723 0.4526 0.8562 0.111 Uiso 1 1 calc GR . . . .
C116 C 0.8120(9) 0.5441(9) 0.8774(4) 0.107(4) Uani 1 1 d . U . . .
H11Z H 0.8400 0.5064 0.8852 0.160 Uiso 1 1 calc GR . . . .
HB H 0.7881 0.5650 0.8964 0.160 Uiso 1 1 calc GR . . . .
HC H 0.8442 0.5756 0.8666 0.160 Uiso 1 1 calc GR . . . .
C117 C 0.6371(6) 0.4478(6) 0.6885(3) 0.078(3) Uani 1 1 d . U . . .
H11 H 0.5990 0.4432 0.7056 0.094 Uiso 1 1 calc R . . . .
HD H 0.6189 0.4796 0.6719 0.094 Uiso 1 1 calc R . . . .
C118 C 0.6443(7) 0.3806(7) 0.6707(3) 0.082(3) Uani 1 1 d . U . . .
H0AA H 0.5953 0.3656 0.6644 0.099 Uiso 1 1 calc R . . . .
HE H 0.6717 0.3873 0.6499 0.099 Uiso 1 1 calc R . . . .
C119 C 0.6800(6) 0.3272(6) 0.6900(3) 0.073(2) Uani 1 1 d . U . . .
H1AA H 0.6590 0.3269 0.7126 0.088 Uiso 1 1 calc R . . . .
HF H 0.7317 0.3384 0.6922 0.088 Uiso 1 1 calc R . . . .
C120 C 0.6747(7) 0.2582(7) 0.6760(3) 0.084(3) Uani 1 1 d . U . . .
H12M H 0.6902 0.2590 0.6524 0.101 Uiso 1 1 calc R . . . .
H12N H 0.6235 0.2442 0.6765 0.101 Uiso 1 1 calc R . . . .
C121 C 0.7206(7) 0.2068(6) 0.6948(3) 0.079(3) Uani 1 1 d . U . . .
H12O H 0.7163 0.1642 0.6833 0.095 Uiso 1 1 calc R . . . .
H12P H 0.7719 0.2202 0.6939 0.095 Uiso 1 1 calc R . . . .
C122 C 0.6998(5) 0.1976(5) 0.7305(3) 0.067(2) Uani 1 1 d . U . . .
H12Q H 0.6482 0.1855 0.7316 0.080 Uiso 1 1 calc R . . . .
H12R H 0.7057 0.2398 0.7423 0.080 Uiso 1 1 calc R . . . .
C123 C 0.7432(6) 0.1463(4) 0.7483(3) 0.067(2) Uani 1 1 d . U . . .
H12S H 0.7945 0.1514 0.7421 0.080 Uiso 1 1 calc R . . . .
H12T H 0.7272 0.1026 0.7406 0.080 Uiso 1 1 calc R . . . .
C124 C 0.7368(6) 0.1492(5) 0.7863(3) 0.069(2) Uani 1 1 d . U . . .
H12U H 0.6878 0.1646 0.7922 0.083 Uiso 1 1 calc R . . . .
H12V H 0.7424 0.1043 0.7953 0.083 Uiso 1 1 calc R . . . .
C125 C 0.7915(6) 0.1933(5) 0.8027(3) 0.068(2) Uani 1 1 d . U . . .
H12W H 0.7891 0.2371 0.7923 0.082 Uiso 1 1 calc R . . . .
H12X H 0.8404 0.1754 0.7987 0.082 Uiso 1 1 calc R . . . .
C126 C 0.7803(7) 0.2007(6) 0.8402(3) 0.080(3) Uani 1 1 d . U . . .
H12Y H 0.7699 0.1571 0.8499 0.096 Uiso 1 1 calc R . . . .
HG H 0.7378 0.2290 0.8442 0.096 Uiso 1 1 calc R . . . .
C127 C 0.8460(8) 0.2302(6) 0.8576(3) 0.086(3) Uani 1 1 d . U . . .
H12Z H 0.8850 0.1970 0.8574 0.103 Uiso 1 1 calc R . . . .
HH H 0.8330 0.2377 0.8812 0.103 Uiso 1 1 calc R . . . .
C128 C 0.8770(7) 0.2945(5) 0.8436(3) 0.074(2) Uani 1 1 d . U . . .
H12 H 0.9181 0.3082 0.8577 0.088 Uiso 1 1 calc R . . . .
HI H 0.8960 0.2860 0.8211 0.088 Uiso 1 1 calc R . . . .
C129 C 0.8234(6) 0.3512(5) 0.8416(2) 0.062(2) Uani 1 1 d . U . . .
H2AA H 0.7857 0.3403 0.8251 0.074 Uiso 1 1 calc R . . . .
HJ H 0.7995 0.3563 0.8635 0.074 Uiso 1 1 calc R . . . .
C130 C 0.8575(5) 0.4153(5) 0.8321(2) 0.061(2) Uani 1 1 d . U . . .
H13M H 0.8948 0.4063 0.8151 0.073 Uiso 1 1 calc R . . . .
H13N H 0.8826 0.4328 0.8519 0.073 Uiso 1 1 calc R . . . .
Rh1A Rh 0.37885(4) 0.55062(4) 0.52146(2) 0.03841(16) Uani 0.6448(11) 1 d D U P B 1
Rh1B Rh 0.32343(8) 0.55259(7) 0.52818(4) 0.03841(16) Uani 0.3552(11) 1 d D U P B 2
P2A P 0.4058(2) 0.4729(2) 0.56181(11) 0.0614(10) Uani 0.6448(11) 1 d D U P B 1
P3A P 0.34268(18) 0.64841(14) 0.49758(8) 0.0412(6) Uani 0.6448(11) 1 d D U P B 1
P2B P 0.3055(3) 0.6523(3) 0.50174(14) 0.0412(6) Uani 0.3552(11) 1 d D U P B 2
P3B P 0.3717(4) 0.4735(4) 0.5630(2) 0.0614(10) Uani 0.3552(11) 1 d D U P B 2
F611 F -0.0144(6) -0.1405(4) 1.1014(2) 0.128(3) Uani 1 1 d . U . . .
F517 F 0.4702(10) 0.5169(6) 0.6789(3) 0.072(5) Uani 0.349(15) 1 d D U P C 2
F607 F 0.0025(6) 0.1396(4) 1.0576(2) 0.111(3) Uani 1 1 d . U . . .
F619 F 0.3928(5) -0.1005(4) 0.9125(2) 0.101(2) Uani 1 1 d . U . . .
F603 F -0.0390(7) 0.0859(6) 0.8914(3) 0.107(4) Uani 0.636(18) 1 d D U P D 1
F703 F 0.0300(13) 0.1474(6) 0.9260(5) 0.099(6) Uani 0.364(18) 1 d D U P D 2
F513 F 0.4942(10) 0.5982(9) 0.8234(3) 0.085(5) Uani 0.398(19) 1 d D U P E 2
F615 F 0.3881(5) 0.2003(4) 0.93451(15) 0.100(3) Uani 1 1 d . U . . .
F401 F 0.4507(4) 0.2721(7) 0.8236(3) 0.098(4) Uani 0.610(14) 1 d D U P F 1
F623 F 0.4024(6) -0.2363(5) 1.0430(2) 0.112(3) Uani 0.768(9) 1 d D U P G 1
F402 F 0.4052(6) 0.2786(6) 0.8713(2) 0.086(4) Uani 0.610(14) 1 d D U P F 1
F511 F 0.1090(4) 0.2762(6) 0.6699(3) 0.069(3) Uani 0.5 1 d D U P H 2
F403 F 0.3890(5) 0.1950(3) 0.8438(3) 0.072(3) Uani 0.610(14) 1 d D U P F 1
F515 F 0.3893(8) 0.5834(11) 0.8410(3) 0.089(5) Uani 0.398(19) 1 d D U P E 2
F404 F 0.0825(5) 0.3247(5) 0.8469(3) 0.133(4) Uani 1 1 d . U . . .
F601 F 0.0616(7) 0.1344(6) 0.8952(4) 0.125(5) Uani 0.636(18) 1 d D U P D 1
F405 F 0.1297(4) 0.2456(5) 0.8699(2) 0.116(3) Uani 1 1 d . U . . .
F605 F 0.0068(6) -0.1415(5) 0.8786(2) 0.129(3) Uani 1 1 d . U . . .
F406 F 0.0885(5) 0.2393(6) 0.8210(2) 0.127(3) Uani 1 1 d . U . . .
F609 F -0.0190(5) 0.0938(4) 1.1031(2) 0.116(3) Uani 1 1 d . U . . .
F407 F 0.4495(6) 0.2241(7) 0.7142(3) 0.114(4) Uani 0.700(14) 1 d D U P I 1
F613 F 0.2840(4) 0.1799(5) 0.91416(17) 0.100(2) Uani 1 1 d . U . . .
F408 F 0.4794(5) 0.3033(6) 0.6845(4) 0.119(4) Uani 0.700(14) 1 d D U P I 1
F617 F 0.3717(5) 0.2125(4) 1.05278(15) 0.104(3) Uani 1 1 d . U . . .
F409 F 0.4350(5) 0.2183(6) 0.6626(3) 0.100(4) Uani 0.700(14) 1 d D U P I 1
F621 F 0.4141(5) -0.2008(4) 0.9258(2) 0.116(3) Uani 1 1 d . U . . .
F410 F 0.1218(7) 0.2446(7) 0.6689(4) 0.106(5) Uani 0.5 1 d D U P H 1
F701 F -0.0532(5) 0.0897(9) 0.9063(6) 0.096(6) Uani 0.364(18) 1 d D U P D 2
F411 F 0.1904(7) 0.2511(8) 0.6270(3) 0.097(4) Uani 0.5 1 d D U P H 1
F723 F 0.2915(14) -0.1947(15) 1.0713(4) 0.112(3) Uani 0.232(9) 1 d D U P G 2
F412 F 0.1372(7) 0.3338(6) 0.6445(3) 0.093(4) Uani 0.5 1 d D U P H 1
F512 F 0.1788(7) 0.2172(5) 0.6430(3) 0.088(4) Uani 0.5 1 d D U P H 2
F413 F 0.4311(8) 0.5168(6) 0.8472(2) 0.080(4) Uani 0.602(19) 1 d D U P E 1
F514 F 0.4628(11) 0.5073(6) 0.8424(3) 0.067(4) Uani 0.398(19) 1 d D U P E 2
F414 F 0.4195(7) 0.6149(5) 0.8312(3) 0.081(4) Uani 0.602(19) 1 d D U P E 1
F516 F 0.4095(9) 0.6030(9) 0.6821(4) 0.081(5) Uani 0.349(15) 1 d D U P C 2
F415 F 0.5154(4) 0.5655(6) 0.8233(2) 0.073(3) Uani 0.602(19) 1 d D U P E 1
F518 F 0.5135(7) 0.5963(10) 0.7040(3) 0.079(5) Uani 0.349(15) 1 d D U P C 2
F416 F 0.5038(5) 0.5372(7) 0.6872(3) 0.099(4) Uani 0.651(15) 1 d D U P C 1
F602 F -0.0087(7) 0.1306(5) 0.9354(2) 0.084(3) Uani 0.636(18) 1 d D U P D 1
F417 F 0.4678(7) 0.6306(4) 0.7030(2) 0.089(3) Uani 0.651(15) 1 d D U P C 1
F604 F 0.1085(5) -0.1778(4) 0.8929(2) 0.111(3) Uani 1 1 d . U . . .
F418 F 0.3995(4) 0.5708(5) 0.67570(16) 0.059(2) Uani 0.651(15) 1 d D U P C 1
F606 F 0.0216(6) -0.1871(4) 0.9257(2) 0.132(4) Uani 1 1 d . U . . .
F419 F 0.1241(4) 0.5843(6) 0.8289(2) 0.134(4) Uani 1 1 d . U . . .
F608 F 0.0821(4) 0.1342(4) 1.0936(3) 0.111(3) Uani 1 1 d . U . . .
F420 F 0.0449(6) 0.5116(4) 0.8276(2) 0.125(3) Uani 1 1 d . U . . .
F610 F 0.0064(6) -0.1820(4) 1.0553(2) 0.125(3) Uani 1 1 d . U . . .
F421 F 0.0249(4) 0.6015(3) 0.80455(19) 0.0856(19) Uani 1 1 d . U . . .
F612 F 0.0892(7) -0.1801(5) 1.0895(3) 0.142(4) Uani 1 1 d . U . . .
F422 F 0.0435(4) 0.5965(3) 0.68679(18) 0.090(2) Uani 1 1 d . U . . .
F614 F 0.3646(4) 0.1092(4) 0.91169(15) 0.091(2) Uani 1 1 d . U . . .
F423 F 0.0408(5) 0.4956(4) 0.67411(18) 0.098(2) Uani 1 1 d . U . . .
F616 F 0.2754(3) 0.1750(3) 1.07394(12) 0.0651(14) Uani 1 1 d . U . . .
F424 F 0.1354(4) 0.5538(3) 0.66379(14) 0.0802(17) Uani 1 1 d . U . . .
F618 F 0.3683(4) 0.1176(4) 1.07467(14) 0.091(2) Uani 1 1 d . U . . .
F501 F 0.3878(8) 0.2120(8) 0.8600(4) 0.085(5) Uani 0.390(14) 1 d D U P F 2
F620 F 0.3115(5) -0.1722(4) 0.90448(18) 0.108(3) Uani 1 1 d . U . . .
F502 F 0.4314(7) 0.2322(9) 0.8137(3) 0.084(5) Uani 0.390(14) 1 d D U P F 2
F622 F 0.3534(6) -0.1673(4) 1.07378(16) 0.081(2) Uani 0.768(9) 1 d D U P G 1
F503 F 0.4396(7) 0.3019(6) 0.8506(5) 0.084(5) Uani 0.390(14) 1 d D U P F 2
F624 F 0.2929(6) -0.2463(5) 1.0546(3) 0.115(3) Uani 0.768(9) 1 d D U P G 1
F507 F 0.4523(10) 0.2621(14) 0.6567(4) 0.104(7) Uani 0.300(14) 1 d D U P I 2
F702 F 0.0389(11) 0.1077(9) 0.8785(3) 0.092(6) Uani 0.364(18) 1 d D U P D 2
F508 F 0.4258(11) 0.1932(6) 0.6933(8) 0.123(7) Uani 0.300(14) 1 d D U P I 2
F722 F 0.3437(18) -0.2653(5) 1.0427(5) 0.081(2) Uani 0.232(9) 1 d D U P G 2
F509 F 0.4790(7) 0.2798(12) 0.7064(5) 0.087(6) Uani 0.300(14) 1 d D U P I 2
F724 F 0.4019(12) -0.1854(13) 1.0616(6) 0.115(3) Uani 0.232(9) 1 d D U P G 2
F510 F 0.1627(8) 0.3145(8) 0.6285(3) 0.104(5) Uani 0.5 1 d D U P H 2
N201 N 0.3861(4) 0.6106(2) 0.56205(12) 0.071(2) Uani 1 1 d D U . . .
C206 C 0.3514(3) 0.6707(3) 0.56502(14) 0.065(2) Uani 1 1 d DG U . B .
C205 C 0.3699(3) 0.7131(2) 0.59066(16) 0.069(2) Uani 1 1 d G U . B .
H205 H 0.3462 0.7541 0.5927 0.083 Uiso 1 1 calc R . . . .
C204 C 0.4230(4) 0.6954(3) 0.61334(13) 0.070(2) Uani 1 1 d G U . B .
H204 H 0.4356 0.7244 0.6309 0.084 Uiso 1 1 calc R . . . .
C203 C 0.4576(3) 0.6354(3) 0.61037(14) 0.067(2) Uani 1 1 d G U . B .
H203 H 0.4939 0.6233 0.6259 0.080 Uiso 1 1 calc R . . . .
C202 C 0.4392(3) 0.5930(2) 0.58473(15) 0.070(2) Uani 1 1 d DG U . B .
C410 C 0.3461(4) 0.3329(4) 0.71696(19) 0.0454(16) Uani 1 1 d . . . . .
H410 H 0.3861 0.3449 0.7304 0.054 Uiso 1 1 calc R . . . .
C318 C 0.421(2) 0.3373(14) 0.5443(9) 0.094(4) Uani 0.3552(11) 1 d D U P B 2
H31A H 0.4666 0.3133 0.5408 0.113 Uiso 0.3552(11) 1 calc R . P B 2
H31B H 0.3945 0.3144 0.5622 0.113 Uiso 0.3552(11) 1 calc R . P B 2
C226 C 0.2527(8) 0.5060(5) 0.3819(3) 0.084(3) Uani 1 1 d D U . . .
H22A H 0.3042 0.5145 0.3868 0.101 Uiso 1 1 calc R . . . .
H22B H 0.2495 0.4942 0.3581 0.101 Uiso 1 1 calc R . . . .
C412 C 0.2993(5) 0.2690(4) 0.6713(2) 0.0504(18) Uani 1 1 d . . . . .
H412 H 0.3066 0.2381 0.6540 0.061 Uiso 1 1 calc R . . . .
C218 C 0.3745(11) 0.3504(11) 0.5276(6) 0.103(4) Uani 0.6448(11) 1 d D U P B 1
H21A H 0.3465 0.3249 0.5441 0.123 Uiso 0.6448(11) 1 calc R . P B 1
H21B H 0.3414 0.3772 0.5139 0.123 Uiso 0.6448(11) 1 calc R . P B 1
C414 C 0.2226(4) 0.3409(4) 0.70290(17) 0.0402(15) Uani 1 1 d . . . . .
H414 H 0.1753 0.3573 0.7068 0.048 Uiso 1 1 calc R . . . .
C310 C 0.3086(16) 0.5099(14) 0.6237(5) 0.084(7) Uani 0.3552(11) 1 d D U P B 2
H31C H 0.3328 0.5487 0.6147 0.127 Uiso 0.3552(11) 1 calc GR . P B 2
H31D H 0.3230 0.5036 0.6469 0.127 Uiso 0.3552(11) 1 calc GR . P B 2
H31E H 0.2562 0.5159 0.6224 0.127 Uiso 0.3552(11) 1 calc GR . P B 2
C416 C 0.1711(5) 0.2790(4) 0.6545(2) 0.072(2) Uani 1 1 d D U . . .
C405 C 0.1974(4) 0.2956(4) 0.82748(19) 0.0423(15) Uani 1 1 d . . . . .
C418 C 0.3630(3) 0.4859(3) 0.78819(16) 0.0332(13) Uani 1 1 d . . . . .
H418 H 0.3436 0.4689 0.8083 0.040 Uiso 1 1 calc R . . . .
C222 C 0.3161(9) 0.3206(8) 0.4411(3) 0.107(4) Uani 1 1 d D U . . .
H22C H 0.3580 0.3018 0.4292 0.128 Uiso 1 1 calc R . . . .
H22D H 0.3297 0.3650 0.4486 0.128 Uiso 1 1 calc R . . . .
C420 C 0.4453(4) 0.5611(3) 0.7614(2) 0.0411(14) Uani 1 1 d . . . . .
H420 H 0.4814 0.5940 0.7626 0.049 Uiso 1 1 calc R . . . .
C230 C 0.2618(7) 0.6493(7) 0.4699(3) 0.052(2) Uani 0.6448(11) 1 d D U P B 1
H23A H 0.2220 0.6261 0.4813 0.063 Uiso 0.6448(11) 1 calc R . P B 1
H23B H 0.2465 0.6953 0.4667 0.063 Uiso 0.6448(11) 1 calc R . P B 1
C422 C 0.3676(3) 0.4901(3) 0.72941(15) 0.0336(13) Uani 1 1 d . . . . .
H422 H 0.3527 0.4749 0.7082 0.040 Uiso 1 1 calc R . . . .
C314 C 0.4451(9) 0.7051(13) 0.5067(7) 0.079(7) Uani 0.3552(11) 1 d D U P B 2
H31F H 0.4654 0.6613 0.5100 0.118 Uiso 0.3552(11) 1 calc GR . P B 2
H31G H 0.4296 0.7232 0.5281 0.118 Uiso 0.3552(11) 1 calc GR . P B 2
H31H H 0.4818 0.7337 0.4968 0.118 Uiso 0.3552(11) 1 calc GR . P B 2
C424 C 0.4499(4) 0.5666(3) 0.7000(2) 0.058(2) Uani 1 1 d D U . . .
C401 C 0.2648(3) 0.3618(3) 0.78745(15) 0.0317(12) Uani 1 1 d . . . . .
C426 C 0.1649(4) 0.4862(3) 0.78041(18) 0.0388(14) Uani 1 1 d . . . . .
H426 H 0.1826 0.4743 0.8017 0.047 Uiso 1 1 calc R . . . .
C409 C 0.2781(4) 0.3619(3) 0.72332(16) 0.0358(13) Uani 1 1 d . . . . .
C428 C 0.0798(4) 0.5490(4) 0.7479(2) 0.0484(17) Uani 1 1 d . . . . .
H428 H 0.0401 0.5783 0.7464 0.058 Uiso 1 1 calc R . . . .
C220 C 0.3612(9) 0.2668(8) 0.4946(4) 0.115(4) Uani 1 1 d D U . . .
H22G H 0.4047 0.2522 0.4824 0.138 Uiso 0.3552(11) 1 calc R . P B 2
H22H H 0.3471 0.2321 0.5104 0.138 Uiso 0.3552(11) 1 calc R . P B 2
H22E H 0.3365 0.2523 0.5151 0.138 Uiso 0.6448(11) 1 calc R . P B 1
H22F H 0.3849 0.2272 0.4855 0.138 Uiso 0.6448(11) 1 calc R . P B 1
C430 C 0.1705(4) 0.4816(3) 0.72199(18) 0.0407(15) Uani 1 1 d . . . . .
H430 H 0.1929 0.4668 0.7021 0.049 Uiso 1 1 calc R . . . .
C224 C 0.2648(10) 0.3837(6) 0.3941(4) 0.109(4) Uani 1 1 d D U . . .
H22I H 0.3174 0.3915 0.3926 0.131 Uiso 1 1 calc R . . . .
H22J H 0.2484 0.3702 0.3717 0.131 Uiso 1 1 calc R . . . .
C432 C 0.0845(5) 0.5411(5) 0.6860(3) 0.064(2) Uani 1 1 d . . . . .
C228 C 0.2045(7) 0.5957(6) 0.4210(3) 0.088(3) Uani 1 1 d D U . . .
H22K H 0.1704 0.6330 0.4202 0.106 Uiso 0.6448(11) 1 calc R . P B 1
H22L H 0.1831 0.5618 0.4356 0.106 Uiso 0.6448(11) 1 calc R . P B 1
H22M H 0.2374 0.5673 0.4340 0.106 Uiso 0.3552(11) 1 calc R . P B 2
H22N H 0.1555 0.5808 0.4272 0.106 Uiso 0.3552(11) 1 calc R . P B 2
C602 C 0.1013(4) 0.0358(4) 0.94847(17) 0.0475(16) Uani 1 1 d . . . . .
H602 H 0.1127 0.0770 0.9580 0.057 Uiso 1 1 calc R . . . .
C308 C 0.2871(11) 0.6842(16) 0.5435(4) 0.059(4) Uani 0.3552(11) 1 d D U P B 2
H30A H 0.2779 0.7318 0.5424 0.071 Uiso 0.3552(11) 1 calc R . P B 2
H30B H 0.2438 0.6626 0.5529 0.071 Uiso 0.3552(11) 1 calc R . P B 2
C604 C 0.0358(5) -0.0256(5) 0.9074(2) 0.062(2) Uani 1 1 d . . . . .
H604 H 0.0036 -0.0275 0.8890 0.075 Uiso 1 1 calc R . . . .
C312 C 0.3837(19) 0.4083(18) 0.6241(6) 0.094(8) Uani 0.3552(11) 1 d D U P B 2
H31I H 0.3574 0.3732 0.6354 0.141 Uiso 0.3552(11) 1 calc GR . P B 2
H31J H 0.4069 0.4365 0.6407 0.141 Uiso 0.3552(11) 1 calc GR . P B 2
H31K H 0.4205 0.3894 0.6095 0.141 Uiso 0.3552(11) 1 calc GR . P B 2
C607 C 0.0173(5) 0.0946(5) 0.9098(2) 0.078(3) Uani 1 1 d D U . . .
C316 C 0.3555(12) 0.7709(8) 0.4744(6) 0.061(6) Uani 0.3552(11) 1 d D U P B 2
H31L H 0.3081 0.7694 0.4636 0.092 Uiso 0.3552(11) 1 calc GR . P B 2
H31M H 0.3906 0.7907 0.4592 0.092 Uiso 0.3552(11) 1 calc GR . P B 2
H31N H 0.3524 0.7970 0.4947 0.092 Uiso 0.3552(11) 1 calc GR . P B 2
C609 C 0.1328(4) -0.0190(3) 1.02593(15) 0.0393(14) Uani 1 1 d . . . . .
C329 C 0.2100(18) 0.6591(10) 0.4397(5) 0.073(4) Uani 0.3552(11) 1 d D U P B 2
H32A H 0.2484 0.6840 0.4281 0.088 Uiso 0.3552(11) 1 calc R . P B 2
H32B H 0.1644 0.6824 0.4347 0.088 Uiso 0.3552(11) 1 calc R . P B 2
C611 C 0.0557(4) 0.0367(4) 1.06585(17) 0.0418(15) Uani 1 1 d . . . . .
C403 C 0.3245(4) 0.2883(3) 0.82660(16) 0.0370(14) Uani 1 1 d D . . . .
C613 C 0.0573(6) -0.0793(4) 1.0650(2) 0.058(2) Uani 1 1 d . . . . .
C407 C 0.3936(4) 0.2592(3) 0.83951(17) 0.0552(19) Uani 1 1 d D U . . .
C615 C 0.0306(5) 0.1000(4) 1.0801(2) 0.0512(18) Uani 1 1 d . . . . .
C217 C 0.4325(12) 0.3916(8) 0.5440(6) 0.097(4) Uani 0.6448(11) 1 d D U P B 1
H21C H 0.4709 0.3994 0.5273 0.116 Uiso 0.6448(11) 1 calc R . P B 1
H21D H 0.4542 0.3653 0.5621 0.116 Uiso 0.6448(11) 1 calc R . P B 1
C617 C 0.2389(4) 0.0484(3) 0.99364(15) 0.0353(13) Uani 1 1 d . . . . .
C219 C 0.4218(10) 0.3075(11) 0.5068(6) 0.110(4) Uani 0.6448(11) 1 d D U P B 1
H21E H 0.4466 0.3317 0.4888 0.132 Uiso 0.6448(11) 1 calc R . P B 1
H21F H 0.4572 0.2823 0.5200 0.132 Uiso 0.6448(11) 1 calc R . P B 1
C619 C 0.3123(4) 0.1286(4) 0.96414(17) 0.0424(15) Uani 1 1 d . . . . .
C221 C 0.3009(8) 0.2798(8) 0.4708(3) 0.107(4) Uani 1 1 d D U . . .
H22O H 0.2826 0.2370 0.4629 0.129 Uiso 1 1 calc R . . . .
H22P H 0.2614 0.3010 0.4833 0.129 Uiso 1 1 calc R . . . .
C621 C 0.3105(4) 0.1300(3) 1.02325(17) 0.0387(14) Uani 1 1 d . . . . .
C223 C 0.2539(10) 0.3264(7) 0.4169(4) 0.115(4) Uani 1 1 d D U . . .
H22Q H 0.2503 0.2858 0.4036 0.138 Uiso 1 1 calc R . . . .
H22R H 0.2083 0.3320 0.4293 0.138 Uiso 1 1 calc R . . . .
C623 C 0.3373(5) 0.1554(5) 0.9312(2) 0.054(2) Uani 1 1 d . . . . .
C225 C 0.2299(8) 0.4479(5) 0.4018(3) 0.094(3) Uani 1 1 d D U . . .
H22S H 0.1771 0.4425 0.3990 0.113 Uiso 1 1 calc R . . . .
H22T H 0.2386 0.4578 0.4255 0.113 Uiso 1 1 calc R . . . .
C625 C 0.2457(5) -0.0774(3) 0.99281(17) 0.0425(15) Uani 1 1 d . . . . .
C227 C 0.2123(7) 0.5682(5) 0.3869(2) 0.076(3) Uani 1 1 d D U . . .
H22U H 0.1631 0.5616 0.3779 0.092 Uiso 1 1 calc R . . . .
H22V H 0.2357 0.6020 0.3730 0.092 Uiso 1 1 calc R . . . .
C627 C 0.3331(5) -0.1413(4) 0.9601(2) 0.055(2) Uani 1 1 d . . . . .
C229 C 0.2730(7) 0.6185(8) 0.4362(3) 0.064(3) Uani 0.6448(11) 1 d D U P B 1
H22W H 0.2960 0.6508 0.4212 0.076 Uiso 0.6448(11) 1 calc R . P B 1
H22X H 0.3063 0.5809 0.4385 0.076 Uiso 0.6448(11) 1 calc R . P B 1
C629 C 0.3226(5) -0.1629(4) 1.0172(2) 0.063(2) Uani 1 1 d D . . . .
C307 C 0.4500(11) 0.5236(8) 0.5743(8) 0.067(4) Uani 0.3552(11) 1 d D U P B 2
H30C H 0.4754 0.5009 0.5926 0.080 Uiso 0.3552(11) 1 calc R . P B 2
H30D H 0.4831 0.5239 0.5550 0.080 Uiso 0.3552(11) 1 calc R . P B 2
C631 C 0.3639(7) -0.1540(5) 0.9260(4) 0.082(3) Uani 1 1 d . . . . .
C309 C 0.3304(11) 0.4494(10) 0.6032(4) 0.078(4) Uani 0.3552(11) 1 d D U P B 2
C311 C 0.2620(17) 0.4076(17) 0.5975(8) 0.099(8) Uani 0.3552(11) 1 d D U P B 2
H31O H 0.2714 0.3753 0.5800 0.148 Uiso 0.3552(11) 1 calc GR . P B 2
H31P H 0.2221 0.4361 0.5907 0.148 Uiso 0.3552(11) 1 calc GR . P B 2
H31Q H 0.2491 0.3850 0.6181 0.148 Uiso 0.3552(11) 1 calc GR . P B 2
C313 C 0.3797(9) 0.7007(8) 0.4831(4) 0.061(4) Uani 0.3552(11) 1 d D U P B 2
C207 C 0.4729(8) 0.5267(5) 0.5815(4) 0.066(3) Uani 0.6448(11) 1 d D U P B 1
H20A H 0.4863 0.5095 0.6036 0.079 Uiso 0.6448(11) 1 calc R . P B 1
H20B H 0.5169 0.5292 0.5676 0.079 Uiso 0.6448(11) 1 calc R . P B 1
C315 C 0.4061(14) 0.6688(13) 0.4503(5) 0.088(7) Uani 0.3552(11) 1 d D U P B 2
H31R H 0.3751 0.6830 0.4319 0.132 Uiso 0.3552(11) 1 calc GR . P B 2
H31S H 0.4040 0.6211 0.4523 0.132 Uiso 0.3552(11) 1 calc GR . P B 2
H31T H 0.4560 0.6824 0.4459 0.132 Uiso 0.3552(11) 1 calc GR . P B 2
C208 C 0.3050(8) 0.6833(9) 0.5357(3) 0.057(3) Uani 0.6448(11) 1 d D U P B 1
H20C H 0.2991 0.7311 0.5328 0.069 Uiso 0.6448(11) 1 calc R . P B 1
H20D H 0.2566 0.6642 0.5397 0.069 Uiso 0.6448(11) 1 calc R . P B 1
C317 C 0.4401(14) 0.4045(11) 0.5572(10) 0.082(4) Uani 0.3552(11) 1 d D U P B 2
H31U H 0.4780 0.4218 0.5422 0.099 Uiso 0.3552(11) 1 calc R . P B 2
H31V H 0.4633 0.3977 0.5791 0.099 Uiso 0.3552(11) 1 calc R . P B 2
C209 C 0.3414(8) 0.4517(6) 0.5954(3) 0.079(3) Uani 0.6448(11) 1 d D U P B 1
C319 C 0.377(3) 0.3297(13) 0.5130(10) 0.103(5) Uani 0.3552(11) 1 d D U P B 2
H31W H 0.3994 0.3591 0.4964 0.123 Uiso 0.3552(11) 1 calc R . P B 2
H31X H 0.3290 0.3490 0.5181 0.123 Uiso 0.3552(11) 1 calc R . P B 2
C210 C 0.2978(8) 0.5123(8) 0.6059(4) 0.086(5) Uani 0.6448(11) 1 d D U P B 1
H21G H 0.3307 0.5462 0.6141 0.129 Uiso 0.6448(11) 1 calc GR . P B 1
H21H H 0.2639 0.5002 0.6236 0.129 Uiso 0.6448(11) 1 calc GR . P B 1
H21I H 0.2709 0.5292 0.5868 0.129 Uiso 0.6448(11) 1 calc GR . P B 1
C330 C 0.2231(12) 0.6709(13) 0.4759(5) 0.061(4) Uani 0.3552(11) 1 d D U P B 2
H33A H 0.1830 0.6483 0.4874 0.073 Uiso 0.3552(11) 1 calc R . P B 2
H33B H 0.2144 0.7183 0.4791 0.073 Uiso 0.3552(11) 1 calc R . P B 2
C211 C 0.2879(10) 0.3988(9) 0.5831(5) 0.104(6) Uani 0.6448(11) 1 d D U P B 1
H21J H 0.2774 0.4059 0.5595 0.156 Uiso 0.6448(11) 1 calc GR . P B 1
H21K H 0.2430 0.4017 0.5959 0.156 Uiso 0.6448(11) 1 calc GR . P B 1
H21L H 0.3093 0.3553 0.5861 0.156 Uiso 0.6448(11) 1 calc GR . P B 1
C402 C 0.3278(4) 0.3341(3) 0.80084(17) 0.0346(13) Uani 1 1 d . . . . .
H402 H 0.3735 0.3468 0.7922 0.042 Uiso 1 1 calc R . . . .
C212 C 0.3810(12) 0.4251(10) 0.6261(3) 0.094(6) Uani 0.6448(11) 1 d D U P B 1
H21M H 0.4025 0.3825 0.6208 0.141 Uiso 0.6448(11) 1 calc GR . P B 1
H21N H 0.3467 0.4200 0.6444 0.141 Uiso 0.6448(11) 1 calc GR . P B 1
H21O H 0.4191 0.4558 0.6327 0.141 Uiso 0.6448(11) 1 calc GR . P B 1
C404 C 0.2595(4) 0.2681(3) 0.83998(17) 0.0417(15) Uani 1 1 d . . . . .
H404 H 0.2578 0.2363 0.8572 0.050 Uiso 1 1 calc R . . . .
C213 C 0.4044(6) 0.7153(6) 0.4849(3) 0.057(3) Uani 0.6448(11) 1 d D U P B 1
C406 C 0.1992(3) 0.3402(3) 0.80136(16) 0.0346(13) Uani 1 1 d . . . . .
H406 H 0.1551 0.3565 0.7927 0.042 Uiso 1 1 calc R . . . .
C214 C 0.4755(7) 0.7123(9) 0.5050(5) 0.091(5) Uani 0.6448(11) 1 d D U P B 1
H21P H 0.4723 0.7421 0.5240 0.136 Uiso 0.6448(11) 1 calc GR . P B 1
H21Q H 0.5158 0.7256 0.4907 0.136 Uiso 0.6448(11) 1 calc GR . P B 1
H21R H 0.4834 0.6675 0.5129 0.136 Uiso 0.6448(11) 1 calc GR . P B 1
C408 C 0.1263(5) 0.2740(6) 0.8411(3) 0.066(3) Uani 1 1 d . . . . .
C215 C 0.4245(11) 0.7098(10) 0.4477(3) 0.108(6) Uani 0.6448(11) 1 d D U P B 1
H21S H 0.4483 0.6677 0.4437 0.162 Uiso 0.6448(11) 1 calc GR . P B 1
H21T H 0.4574 0.7455 0.4418 0.162 Uiso 0.6448(11) 1 calc GR . P B 1
H21U H 0.3807 0.7127 0.4342 0.162 Uiso 0.6448(11) 1 calc GR . P B 1
C216 C 0.3707(9) 0.7831(5) 0.4909(5) 0.082(5) Uani 0.6448(11) 1 d D U P B 1
H21V H 0.3780 0.8106 0.4712 0.123 Uiso 0.6448(11) 1 calc GR . P B 1
H21W H 0.3938 0.8037 0.5102 0.123 Uiso 0.6448(11) 1 calc GR . P B 1
H21X H 0.3189 0.7783 0.4951 0.123 Uiso 0.6448(11) 1 calc GR . P B 1
C411 C 0.3562(5) 0.2877(4) 0.69189(19) 0.0533(19) Uani 1 1 d D . . . .
C2A C 0.3313(4) 0.4885(7) 0.4851(3) 0.046(2) Uani 0.6448(11) 1 d D U P B 1
C413 C 0.2330(4) 0.2961(3) 0.67658(17) 0.0471(17) Uani 1 1 d D . . . .
C2B C 0.3069(8) 0.4872(13) 0.4880(5) 0.053(3) Uani 0.3552(11) 1 d D U P B 2
C415 C 0.4287(7) 0.2569(5) 0.6876(2) 0.089(3) Uani 1 1 d D U . . .
C3A C 0.3973(4) 0.4918(6) 0.4780(3) 0.055(2) Uani 0.6448(11) 1 d D U P B 1
C417 C 0.3369(3) 0.4627(3) 0.75776(14) 0.0290(11) Uani 1 1 d . . . . .
C3B C 0.2454(6) 0.4978(9) 0.5001(4) 0.055(3) Uani 0.3552(11) 1 d D U P B 2
C419 C 0.4169(3) 0.5337(3) 0.78967(16) 0.0367(13) Uani 1 1 d D . . . .
C4A C 0.2588(4) 0.4648(5) 0.4876(2) 0.047(2) Uani 0.6448(11) 1 d D U P B 1
H4A H 0.2454 0.4301 0.4731 0.056 Uiso 0.6448(11) 1 calc R . P B 1
C421 C 0.4194(3) 0.5390(3) 0.73130(17) 0.0392(14) Uani 1 1 d D . . . .
C4B C 0.3618(8) 0.4741(11) 0.4639(5) 0.056(3) Uani 0.3552(11) 1 d D U P B 2
H4B H 0.3499 0.4435 0.4470 0.068 Uiso 0.3552(11) 1 calc R . P B 2
C423 C 0.4428(3) 0.5566(3) 0.8229(2) 0.0548(19) Uani 1 1 d D U . . .
C5A C 0.2089(5) 0.4867(6) 0.5082(3) 0.056(3) Uani 0.6448(11) 1 d D U P B 1
H5A H 0.2245 0.5191 0.5235 0.067 Uiso 0.6448(11) 1 calc R . P B 1
C425 C 0.1978(3) 0.4595(3) 0.75241(16) 0.0336(12) Uani 1 1 d . . . . .
C5B C 0.4271(8) 0.4996(11) 0.4624(6) 0.071(4) Uani 0.3552(11) 1 d D U P B 2
H5B H 0.4372 0.5322 0.4786 0.085 Uiso 0.3552(11) 1 calc R . P B 2
C427 C 0.1070(4) 0.5296(4) 0.7784(2) 0.0443(15) Uani 1 1 d . . . . .
C6A C 0.4671(7) 0.4874(6) 0.4597(3) 0.071(3) Uani 0.6448(11) 1 d D U P B 1
C429 C 0.1126(4) 0.5240(4) 0.7195(2) 0.0461(16) Uani 1 1 d . . . . .
C6B C 0.1706(9) 0.4801(8) 0.5101(4) 0.062(3) Uani 0.3552(11) 1 d D U P B 2
C431 C 0.0760(5) 0.5568(5) 0.8093(3) 0.062(2) Uani 1 1 d . . . . .
C7A C 0.5277(6) 0.5205(9) 0.4788(4) 0.085(4) Uani 0.6448(11) 1 d D U P B 1
H7AA H 0.5074 0.5540 0.4935 0.128 Uiso 0.6448(11) 1 calc GR . P B 1
H7AB H 0.5612 0.5410 0.4631 0.128 Uiso 0.6448(11) 1 calc GR . P B 1
H7AC H 0.5535 0.4878 0.4921 0.128 Uiso 0.6448(11) 1 calc GR . P B 1
C601 C 0.1343(4) -0.0201(3) 0.96121(15) 0.0371(14) Uani 1 1 d . . . . .
C7B C 0.1482(12) 0.5168(14) 0.5413(5) 0.084(6) Uani 0.3552(11) 1 d D U P B 2
H7BA H 0.1175 0.4887 0.5550 0.125 Uiso 0.3552(11) 1 calc GR . P B 2
H7BB H 0.1214 0.5563 0.5350 0.125 Uiso 0.3552(11) 1 calc GR . P B 2
H7BC H 0.1913 0.5293 0.5539 0.125 Uiso 0.3552(11) 1 calc GR . P B 2
C603 C 0.0523(5) 0.0335(5) 0.92233(18) 0.057(2) Uani 1 1 d D . . . .
C8A C 0.4885(9) 0.4158(7) 0.4551(5) 0.106(5) Uani 0.6448(11) 1 d D U P B 1
H8AA H 0.4723 0.3904 0.4744 0.159 Uiso 0.6448(11) 1 calc GR . P B 1
H8AB H 0.5410 0.4125 0.4531 0.159 Uiso 0.6448(11) 1 calc GR . P B 1
H8AC H 0.4658 0.3986 0.4349 0.159 Uiso 0.6448(11) 1 calc GR . P B 1
C606 C 0.1143(5) -0.0789(4) 0.94578(18) 0.0480(17) Uani 1 1 d . . . . .
H606 H 0.1343 -0.1186 0.9538 0.058 Uiso 1 1 calc R . . . .
C8B C 0.1174(10) 0.4961(14) 0.4826(6) 0.078(6) Uani 0.3552(11) 1 d D U P B 2
H8BA H 0.0736 0.4698 0.4855 0.117 Uiso 0.3552(11) 1 calc GR . P B 2
H8BB H 0.1392 0.4862 0.4610 0.117 Uiso 0.3552(11) 1 calc GR . P B 2
H8BC H 0.1049 0.5427 0.4835 0.117 Uiso 0.3552(11) 1 calc GR . P B 2
C608 C 0.0507(8) -0.1478(6) 0.9043(3) 0.082(3) Uani 1 1 d . . . . .
C9A C 0.4599(9) 0.5191(10) 0.4259(3) 0.103(5) Uani 0.6448(11) 1 d D U P B 1
H9AA H 0.4177 0.5011 0.4144 0.154 Uiso 0.6448(11) 1 calc GR . P B 1
H9AB H 0.5033 0.5103 0.4128 0.154 Uiso 0.6448(11) 1 calc GR . P B 1
H9AC H 0.4540 0.5665 0.4286 0.154 Uiso 0.6448(11) 1 calc GR . P B 1
C610 C 0.1049(4) 0.0377(3) 1.03964(16) 0.0385(14) Uani 1 1 d . . . . .
H610 H 0.1198 0.0788 1.0309 0.046 Uiso 1 1 calc R . . . .
C9B C 0.1659(14) 0.4069(9) 0.5172(7) 0.086(6) Uani 0.3552(11) 1 d D U P B 2
H9BA H 0.1584 0.3831 0.4964 0.129 Uiso 0.3552(11) 1 calc GR . P B 2
H9BB H 0.1254 0.3984 0.5323 0.129 Uiso 0.3552(11) 1 calc GR . P B 2
H9BC H 0.2109 0.3921 0.5276 0.129 Uiso 0.3552(11) 1 calc GR . P B 2
C612 C 0.0318(5) -0.0220(4) 1.07891(18) 0.0513(19) Uani 1 1 d . . . . .
H612 H -0.0012 -0.0229 1.0970 0.062 Uiso 1 1 calc R . . . .
C10A C 0.1304(7) 0.4675(6) 0.5107(3) 0.070(3) Uani 0.6448(11) 1 d D U P B 1
C614 C 0.1064(5) -0.0779(4) 1.03865(18) 0.0496(19) Uani 1 1 d . . . . .
H614 H 0.1222 -0.1180 1.0292 0.060 Uiso 1 1 calc R . . . .
C10B C 0.4879(9) 0.4847(9) 0.4388(5) 0.081(4) Uani 0.3552(11) 1 d D U P B 2
C616 C 0.0333(9) -0.1436(5) 1.0786(3) 0.088(4) Uani 1 1 d . . . . .
C11A C 0.1120(8) 0.4162(8) 0.4850(4) 0.095(5) Uani 0.6448(11) 1 d D U P B 1
H11A H 0.1159 0.4352 0.4628 0.143 Uiso 0.6448(11) 1 calc GR . P B 1
H11B H 0.0626 0.4007 0.4887 0.143 Uiso 0.6448(11) 1 calc GR . P B 1
H11C H 0.1456 0.3793 0.4870 0.143 Uiso 0.6448(11) 1 calc GR . P B 1
C618 C 0.2645(4) 0.0763(3) 0.96420(16) 0.0398(15) Uani 1 1 d . . . . .
H618 H 0.2486 0.0589 0.9436 0.048 Uiso 1 1 calc R . . . .
C11B C 0.5577(9) 0.4778(14) 0.4584(7) 0.083(6) Uani 0.3552(11) 1 d D U P B 2
H11D H 0.5467 0.4630 0.4810 0.124 Uiso 0.3552(11) 1 calc GR . P B 2
H11E H 0.5822 0.5203 0.4593 0.124 Uiso 0.3552(11) 1 calc GR . P B 2
H11F H 0.5890 0.4458 0.4474 0.124 Uiso 0.3552(11) 1 calc GR . P B 2
C620 C 0.3349(4) 0.1569(4) 0.99341(19) 0.0447(16) Uani 1 1 d . . . . .
H620 H 0.3662 0.1937 0.9933 0.054 Uiso 1 1 calc R . . . .
C12A C 0.1154(8) 0.4407(9) 0.5451(3) 0.088(4) Uani 0.6448(11) 1 d D U P B 1
H12A H 0.1555 0.4127 0.5521 0.132 Uiso 0.6448(11) 1 calc GR . P B 1
H12B H 0.0707 0.4151 0.5447 0.132 Uiso 0.6448(11) 1 calc GR . P B 1
H12C H 0.1101 0.4771 0.5608 0.132 Uiso 0.6448(11) 1 calc GR . P B 1
C622 C 0.2638(3) 0.0769(3) 1.02297(16) 0.0357(13) Uani 1 1 d . . . . .
H622 H 0.2481 0.0593 1.0436 0.043 Uiso 1 1 calc R . . . .
C12B C 0.4730(15) 0.4219(11) 0.4203(7) 0.089(8) Uani 0.3552(11) 1 d D U P B 2
H12D H 0.4948 0.3851 0.4323 0.133 Uiso 0.3552(11) 1 calc GR . P B 2
H12E H 0.4938 0.4245 0.3980 0.133 Uiso 0.3552(11) 1 calc GR . P B 2
H12F H 0.4208 0.4151 0.4187 0.133 Uiso 0.3552(11) 1 calc GR . P B 2
C624 C 0.3321(4) 0.1589(4) 1.05562(19) 0.0504(18) Uani 1 1 d . . . . .
C13A C 0.0844(7) 0.5278(8) 0.5049(4) 0.091(5) Uani 0.6448(11) 1 d D U P B 1
H13A H 0.0338 0.5175 0.5095 0.137 Uiso 0.6448(11) 1 calc GR . P B 1
H13B H 0.0894 0.5420 0.4817 0.137 Uiso 0.6448(11) 1 calc GR . P B 1
H13C H 0.1004 0.5631 0.5197 0.137 Uiso 0.6448(11) 1 calc GR . P B 1
C626 C 0.2810(5) -0.0928(4) 0.96286(19) 0.0464(16) Uani 1 1 d . . . . .
H626 H 0.2685 -0.0688 0.9435 0.056 Uiso 1 1 calc R . . . .
C13B C 0.4965(14) 0.5401(12) 0.4140(6) 0.085(7) Uani 0.3552(11) 1 d D U P B 2
H13D H 0.5235 0.5245 0.3946 0.128 Uiso 0.3552(11) 1 calc GR . P B 2
H13E H 0.5229 0.5763 0.4245 0.128 Uiso 0.3552(11) 1 calc GR . P B 2
H13F H 0.4488 0.5555 0.4070 0.128 Uiso 0.3552(11) 1 calc GR . P B 2
C628 C 0.3534(6) -0.1771(5) 0.9880(3) 0.065(2) Uani 1 1 d . . . . .
H628 H 0.3885 -0.2109 0.9864 0.078 Uiso 1 1 calc R . . . .
C630 C 0.2692(5) -0.1142(4) 1.0201(2) 0.0528(19) Uani 1 1 d . . . . .
H630 H 0.2484 -0.1060 1.0413 0.063 Uiso 1 1 calc R . . . .
C632 C 0.3412(5) -0.2022(4) 1.0474(3) 0.079(3) Uani 1 1 d D U . . .
C605 C 0.0670(5) -0.0815(5) 0.9195(2) 0.057(2) Uani 1 1 d . . . . .
B400 B 0.2685(4) 0.4116(4) 0.75542(17) 0.0316(14) Uani 1 1 d . . . . .
B600 B 0.1880(4) -0.0169(4) 0.99350(19) 0.0383(16) Uani 1 1 d . . . . .

loop_
_atom_site_aniso_label
_atom_site_aniso_U_11
_atom_site_aniso_U_22
_atom_site_aniso_U_33
_atom_site_aniso_U_23
_atom_site_aniso_U_13
_atom_site_aniso_U_12
Rh1 0.0438(3) 0.0334(2) 0.0438(3) 0.00479(19) 0.0068(2) 0.0062(2)
P2 0.0652(12) 0.0674(14) 0.0485(10) 0.0143(10) 0.0047(9) 0.0266(11)
P3 0.0565(10) 0.0339(9) 0.0459(9) -0.0039(7) 0.0025(8) -0.0011(8)
N101 0.073(4) 0.034(3) 0.062(3) 0.012(3) 0.018(3) 0.009(3)
C2 0.039(3) 0.030(2) 0.038(3) -0.003(2) 0.004(3) -0.001(2)
C3 0.040(3) 0.043(3) 0.044(3) -0.003(3) 0.005(3) 0.000(3)
C4 0.044(3) 0.037(3) 0.041(3) -0.002(3) 0.003(3) -0.002(3)
C5 0.041(3) 0.043(3) 0.050(3) 0.002(3) -0.001(3) -0.002(3)
C6 0.043(3) 0.054(4) 0.060(4) -0.008(3) 0.013(3) -0.004(3)
C7 0.064(5) 0.088(7) 0.097(7) -0.003(6) 0.020(5) 0.014(5)
C8 0.060(5) 0.111(8) 0.087(6) -0.027(6) 0.014(5) -0.024(5)
C9 0.063(5) 0.091(7) 0.076(6) 0.004(5) 0.018(5) -0.007(5)
C10 0.043(3) 0.061(4) 0.065(4) -0.002(3) 0.009(3) -0.001(3)
C11 0.056(6) 0.069(7) 0.098(8) -0.009(6) 0.013(6) 0.010(5)
C11C 0.059(11) 0.074(11) 0.080(12) -0.004(10) 0.010(10) -0.008(10)
C12 0.081(8) 0.113(9) 0.085(8) 0.006(8) 0.020(7) 0.011(7)
C12C 0.068(11) 0.083(12) 0.091(12) -0.001(10) 0.000(10) 0.009(10)
C13 0.051(6) 0.085(8) 0.098(8) -0.003(7) -0.007(6) 0.000(6)
C13C 0.069(11) 0.079(12) 0.090(12) -0.009(10) 0.014(10) 0.006(10)
C102 0.080(4) 0.061(4) 0.062(4) 0.012(3) 0.012(4) 0.017(4)
C103 0.100(5) 0.068(4) 0.081(5) 0.024(4) 0.013(5) 0.016(4)
C104 0.108(6) 0.073(5) 0.090(5) 0.004(4) 0.017(5) 0.000(4)
C105 0.096(5) 0.064(4) 0.083(5) 0.002(4) 0.017(4) -0.006(4)
C106 0.076(4) 0.050(4) 0.064(4) 0.000(3) 0.020(3) -0.010(3)
C107 0.084(5) 0.077(5) 0.077(5) 0.017(4) 0.010(4) 0.031(4)
C108 0.064(4) 0.055(4) 0.067(4) -0.006(3) 0.005(3) -0.010(3)
C109 0.079(5) 0.078(5) 0.060(4) 0.017(4) 0.017(4) 0.016(4)
C110 0.096(7) 0.083(7) 0.094(7) 0.009(6) 0.036(6) 0.001(6)
C111 0.091(7) 0.081(6) 0.067(5) 0.009(5) 0.024(5) 0.022(5)
C112 0.122(8) 0.116(8) 0.074(6) 0.036(6) 0.016(6) 0.025(8)
C113 0.070(4) 0.051(4) 0.058(4) -0.013(3) 0.007(3) -0.002(4)
C114 0.108(7) 0.057(5) 0.082(6) -0.002(5) 0.028(6) 0.019(5)
C115 0.100(7) 0.062(5) 0.059(5) 0.006(4) 0.028(5) 0.011(5)
C116 0.116(8) 0.119(9) 0.085(7) -0.044(7) 0.006(6) -0.016(7)
C117 0.071(4) 0.093(5) 0.069(4) 0.000(4) -0.011(4) 0.016(4)
C118 0.076(5) 0.097(5) 0.073(5) 0.000(4) -0.012(4) 0.004(4)
C119 0.070(4) 0.087(5) 0.062(4) -0.014(4) -0.006(4) -0.003(4)
C120 0.082(5) 0.092(5) 0.079(5) -0.018(4) -0.004(4) -0.004(4)
C121 0.075(5) 0.077(5) 0.085(5) -0.022(4) -0.001(4) -0.004(4)
C122 0.055(4) 0.059(4) 0.085(5) -0.018(4) 0.001(4) -0.005(3)
C123 0.062(4) 0.046(3) 0.093(5) -0.016(3) 0.005(4) -0.011(3)
C124 0.072(4) 0.044(4) 0.091(5) 0.002(4) 0.014(4) 0.000(3)
C125 0.079(5) 0.050(4) 0.075(4) 0.005(4) 0.017(4) 0.001(4)
C126 0.099(5) 0.063(4) 0.078(5) 0.006(4) 0.022(4) 0.010(4)
C127 0.111(5) 0.075(5) 0.072(5) 0.005(4) 0.001(4) 0.022(4)
C128 0.094(5) 0.063(4) 0.063(4) -0.004(4) -0.012(4) 0.022(4)
C129 0.083(5) 0.054(4) 0.048(4) -0.001(3) -0.003(3) 0.014(4)
C130 0.071(4) 0.058(4) 0.055(4) -0.011(3) -0.013(3) 0.006(3)
Rh1A 0.0379(3) 0.0324(3) 0.0449(3) 0.0013(3) -0.0051(3) -0.0022(3)
Rh1B 0.0379(3) 0.0324(3) 0.0449(3) 0.0013(3) -0.0051(3) -0.0022(3)
P2A 0.075(3) 0.0433(12) 0.0665(15) 0.0147(11) -0.035(2) -0.020(2)
P3A 0.0430(16) 0.0343(10) 0.0465(12) 0.0018(9) 0.0001(14) 0.0012(14)
P2B 0.0430(16) 0.0343(10) 0.0465(12) 0.0018(9) 0.0001(14) 0.0012(14)
P3B 0.075(3) 0.0433(12) 0.0665(15) 0.0147(11) -0.035(2) -0.020(2)
F611 0.196(8) 0.074(4) 0.115(5) 0.003(4) 0.101(6) -0.036(5)
F517 0.077(9) 0.086(9) 0.054(7) 0.006(6) 0.029(7) -0.010(7)
F607 0.165(7) 0.070(4) 0.097(5) -0.004(4) 0.001(5) 0.047(4)
F619 0.114(5) 0.088(4) 0.101(5) 0.017(4) 0.050(4) 0.015(4)
F603 0.124(8) 0.116(7) 0.079(7) -0.006(6) -0.062(6) 0.016(7)
F703 0.115(10) 0.078(9) 0.103(10) 0.000(8) -0.040(9) 0.020(8)
F513 0.109(9) 0.072(8) 0.075(8) -0.004(7) -0.015(7) -0.047(7)
F615 0.127(5) 0.114(5) 0.060(3) 0.014(3) 0.015(3) -0.074(5)
F401 0.050(5) 0.130(8) 0.114(8) 0.078(7) -0.002(5) 0.007(5)
F623 0.128(6) 0.113(6) 0.094(5) 0.023(5) -0.022(5) 0.042(5)
F402 0.078(6) 0.103(7) 0.078(6) -0.005(5) -0.040(5) 0.021(5)
F511 0.053(5) 0.075(7) 0.078(6) -0.027(6) -0.002(5) -0.013(5)
F403 0.076(5) 0.054(5) 0.085(7) 0.007(5) -0.024(5) 0.022(4)
F515 0.085(8) 0.107(10) 0.076(8) -0.039(8) 0.003(7) 0.002(8)
F404 0.085(5) 0.126(6) 0.189(8) 0.034(6) 0.078(5) 0.007(5)
F601 0.141(9) 0.098(8) 0.137(9) 0.059(7) 0.009(8) 0.001(7)
F405 0.087(4) 0.169(7) 0.092(5) 0.069(5) 0.006(4) -0.031(5)
F605 0.157(7) 0.120(6) 0.110(6) -0.036(5) -0.057(5) -0.041(5)
F406 0.081(5) 0.178(8) 0.123(6) -0.006(6) 0.010(4) -0.070(5)
F609 0.141(6) 0.067(4) 0.141(6) -0.010(4) 0.080(5) 0.005(4)
F407 0.108(7) 0.129(8) 0.106(7) -0.009(6) -0.018(6) 0.070(6)
F613 0.085(4) 0.148(6) 0.068(4) 0.059(4) 0.008(3) -0.001(4)
F408 0.073(6) 0.141(8) 0.142(9) -0.017(7) 0.022(6) 0.024(6)
F617 0.129(6) 0.125(6) 0.057(3) -0.023(3) 0.009(3) -0.086(5)
F409 0.095(6) 0.111(7) 0.093(6) -0.048(6) -0.004(5) 0.052(6)
F621 0.143(7) 0.086(5) 0.121(6) 0.004(4) 0.049(5) 0.050(5)
F410 0.089(8) 0.108(9) 0.120(9) -0.022(8) -0.007(7) -0.043(7)
F701 0.088(9) 0.109(10) 0.092(10) 0.021(9) -0.003(8) 0.013(8)
F411 0.110(8) 0.120(9) 0.062(6) -0.043(7) -0.012(6) -0.007(8)
F723 0.128(6) 0.113(6) 0.094(5) 0.023(5) -0.022(5) 0.042(5)
F412 0.077(7) 0.126(9) 0.076(7) -0.024(7) -0.043(6) -0.005(6)
F512 0.092(7) 0.085(7) 0.086(7) -0.040(6) -0.021(6) -0.003(6)
F413 0.097(8) 0.100(7) 0.044(5) 0.004(5) -0.025(5) -0.039(6)
F514 0.078(9) 0.075(7) 0.048(6) -0.015(6) -0.023(6) 0.016(7)
F414 0.112(8) 0.060(6) 0.073(6) -0.031(5) -0.034(5) 0.029(5)
F516 0.091(9) 0.077(9) 0.077(9) 0.033(8) 0.017(7) 0.018(8)
F415 0.047(4) 0.082(7) 0.089(6) -0.034(5) -0.031(4) 0.004(4)
F518 0.069(8) 0.097(9) 0.072(8) 0.013(7) 0.018(7) -0.037(7)
F416 0.064(6) 0.126(8) 0.107(7) 0.045(6) 0.042(5) 0.033(6)
F602 0.086(7) 0.062(5) 0.105(7) 0.019(5) -0.024(5) 0.006(5)
F417 0.120(8) 0.068(5) 0.079(5) 0.023(5) 0.009(5) -0.038(5)
F604 0.131(6) 0.077(4) 0.125(6) -0.045(4) -0.008(5) -0.010(4)
F418 0.080(5) 0.061(5) 0.037(4) 0.015(3) 0.006(3) -0.009(4)
F606 0.185(8) 0.090(5) 0.123(6) -0.009(5) 0.024(6) -0.081(6)
F419 0.085(5) 0.200(9) 0.116(6) -0.091(6) -0.012(4) 0.036(5)
F608 0.092(5) 0.079(4) 0.163(7) -0.068(5) -0.019(5) 0.006(4)
F420 0.178(8) 0.095(5) 0.101(5) 0.017(4) 0.067(5) 0.047(5)
F610 0.190(8) 0.066(4) 0.118(6) -0.011(4) 0.045(6) -0.061(5)
F421 0.075(4) 0.077(4) 0.105(5) -0.011(3) 0.013(3) 0.036(3)
F612 0.190(9) 0.081(5) 0.155(8) 0.056(5) 0.030(7) -0.012(6)
F422 0.099(4) 0.081(4) 0.091(4) 0.028(3) -0.023(4) 0.036(4)
F614 0.117(5) 0.095(4) 0.061(3) -0.005(3) 0.043(3) -0.019(4)
F423 0.124(5) 0.088(4) 0.082(4) 0.023(3) -0.060(4) -0.030(4)
F616 0.067(3) 0.083(4) 0.045(2) -0.019(2) 0.003(2) 0.001(3)
F424 0.087(4) 0.096(4) 0.059(3) 0.025(3) -0.016(3) 0.011(3)
F618 0.111(5) 0.110(5) 0.051(3) -0.023(3) -0.036(3) 0.033(4)
F501 0.080(8) 0.097(9) 0.077(9) 0.052(7) 0.007(7) 0.018(7)
F620 0.146(7) 0.109(5) 0.068(4) -0.027(4) 0.019(4) -0.001(5)
F502 0.068(8) 0.080(8) 0.104(9) -0.002(7) -0.019(7) 0.038(7)
F622 0.117(5) 0.077(4) 0.050(3) 0.012(3) -0.020(4) 0.003(4)
F503 0.057(7) 0.078(8) 0.117(10) -0.014(8) -0.041(7) 0.014(6)
F624 0.138(6) 0.104(6) 0.102(5) 0.043(5) -0.029(5) -0.029(5)
F507 0.087(10) 0.118(11) 0.108(10) -0.011(10) 0.017(9) 0.030(9)
F702 0.121(10) 0.078(9) 0.077(9) 0.030(7) -0.003(8) 0.004(8)
F508 0.114(11) 0.118(11) 0.135(12) -0.007(10) -0.008(10) 0.028(10)
F722 0.117(5) 0.077(4) 0.050(3) 0.012(3) -0.020(4) 0.003(4)
F509 0.059(8) 0.113(10) 0.088(10) -0.027(9) -0.008(8) 0.027(8)
F724 0.138(6) 0.104(6) 0.102(5) 0.043(5) -0.029(5) -0.029(5)
F510 0.104(8) 0.130(9) 0.078(7) 0.023(7) -0.036(7) -0.019(7)
N201 0.116(6) 0.050(4) 0.047(3) 0.003(3) -0.016(4) -0.022(4)
C206 0.085(5) 0.057(4) 0.053(4) -0.006(3) -0.001(4) -0.020(4)
C205 0.075(5) 0.073(5) 0.060(4) -0.016(4) 0.007(4) -0.019(4)
C204 0.073(5) 0.082(5) 0.055(4) -0.024(4) 0.010(4) -0.028(4)
C203 0.076(5) 0.066(5) 0.059(4) 0.000(4) 0.002(4) -0.026(4)
C202 0.092(5) 0.061(4) 0.058(4) 0.006(4) -0.004(4) -0.026(4)
C410 0.050(4) 0.044(4) 0.042(4) -0.004(3) -0.010(3) 0.008(3)
C318 0.106(7) 0.078(7) 0.097(7) 0.003(6) -0.011(7) -0.009(6)
C226 0.104(6) 0.083(6) 0.066(5) 0.003(5) -0.011(5) -0.004(6)
C412 0.064(5) 0.039(4) 0.048(4) -0.015(3) 0.000(4) 0.000(3)
C218 0.118(7) 0.082(7) 0.109(7) 0.005(6) -0.011(7) -0.003(6)
C414 0.044(4) 0.040(4) 0.037(3) -0.001(3) 0.000(3) -0.007(3)
C310 0.078(12) 0.091(13) 0.084(13) 0.003(13) -0.008(12) -0.014(11)
C416 0.073(5) 0.079(5) 0.064(4) -0.015(4) -0.007(4) -0.009(4)
C405 0.046(4) 0.041(4) 0.041(4) 0.007(3) 0.003(3) -0.006(3)
C418 0.037(3) 0.031(3) 0.031(3) 0.002(2) 0.000(2) 0.001(2)
C222 0.125(8) 0.087(6) 0.108(7) -0.009(6) -0.001(6) 0.006(6)
C420 0.036(3) 0.034(3) 0.053(4) 0.002(3) -0.003(3) -0.001(3)
C230 0.050(5) 0.056(5) 0.052(5) 0.003(4) 0.000(4) -0.002(4)
C422 0.037(3) 0.037(3) 0.027(3) 0.003(2) -0.005(2) 0.000(3)
C314 0.065(13) 0.089(13) 0.083(12) 0.002(11) -0.011(12) 0.008(12)
C424 0.058(4) 0.063(4) 0.054(4) 0.015(3) 0.010(3) -0.013(3)
C401 0.034(3) 0.029(3) 0.032(3) 0.003(2) -0.002(2) -0.001(2)
C426 0.037(3) 0.036(3) 0.043(3) 0.001(3) -0.004(3) 0.003(3)
C409 0.045(3) 0.028(3) 0.034(3) 0.004(2) -0.004(3) -0.003(2)
C428 0.038(3) 0.040(4) 0.067(5) 0.004(4) -0.005(3) 0.008(3)
C220 0.118(7) 0.101(7) 0.125(7) 0.013(6) -0.017(6) -0.008(6)
C430 0.045(4) 0.033(3) 0.045(4) 0.009(3) -0.005(3) -0.001(3)
C224 0.138(8) 0.087(6) 0.103(7) -0.005(6) -0.019(7) -0.001(6)
C432 0.056(5) 0.062(5) 0.073(6) 0.030(5) -0.018(4) -0.002(4)
C228 0.097(6) 0.087(6) 0.081(5) 0.001(5) 0.008(5) -0.007(5)
C602 0.060(4) 0.049(4) 0.033(3) -0.001(3) -0.008(3) -0.008(4)
C308 0.069(7) 0.057(7) 0.052(7) -0.004(7) 0.003(7) -0.015(7)
C604 0.068(5) 0.080(6) 0.039(4) -0.001(4) -0.013(4) -0.028(5)
C312 0.115(14) 0.090(14) 0.076(13) 0.015(12) -0.022(12) -0.018(13)
C607 0.085(5) 0.076(5) 0.073(5) 0.009(4) -0.026(4) -0.001(4)
C316 0.058(11) 0.055(11) 0.071(12) 0.008(10) -0.004(10) -0.003(9)
C609 0.055(4) 0.038(3) 0.025(3) 0.003(3) -0.002(3) -0.008(3)
C329 0.076(7) 0.073(7) 0.071(7) 0.005(6) -0.001(6) -0.001(6)
C611 0.049(4) 0.041(4) 0.035(3) -0.003(3) -0.002(3) -0.007(3)
C403 0.038(3) 0.035(3) 0.038(3) 0.010(3) -0.007(3) 0.001(3)
C613 0.087(6) 0.048(4) 0.038(4) -0.002(3) 0.018(4) -0.023(4)
C407 0.045(4) 0.056(4) 0.065(4) 0.018(3) -0.007(3) 0.006(3)
C615 0.053(4) 0.044(4) 0.056(5) -0.006(4) 0.010(4) -0.005(3)
C217 0.122(7) 0.073(6) 0.094(7) 0.001(6) -0.005(6) -0.017(6)
C617 0.046(3) 0.034(3) 0.026(3) 0.004(2) 0.000(2) -0.001(3)
C219 0.119(7) 0.100(7) 0.112(7) 0.000(7) -0.007(7) -0.002(7)
C619 0.044(4) 0.049(4) 0.034(3) 0.006(3) 0.005(3) -0.005(3)
C221 0.111(7) 0.100(7) 0.111(7) -0.009(6) -0.013(6) 0.004(6)
C621 0.041(3) 0.042(4) 0.034(3) 0.000(3) -0.001(3) -0.004(3)
C223 0.145(8) 0.094(7) 0.106(7) -0.008(6) -0.018(7) -0.004(7)
C623 0.063(5) 0.059(5) 0.041(4) 0.005(4) 0.010(4) -0.019(4)
C225 0.127(7) 0.083(6) 0.072(5) -0.002(5) -0.009(5) 0.005(6)
C625 0.062(4) 0.031(3) 0.034(3) 0.002(2) -0.005(3) -0.007(3)
C227 0.090(6) 0.073(5) 0.066(5) 0.007(4) 0.006(5) -0.007(5)
C627 0.063(5) 0.040(4) 0.063(5) -0.002(4) 0.002(4) 0.000(4)
C229 0.064(6) 0.075(6) 0.052(5) 0.005(5) 0.002(5) 0.002(5)
C629 0.090(7) 0.037(4) 0.062(5) 0.002(4) -0.025(5) -0.001(4)
C307 0.080(7) 0.055(6) 0.066(7) 0.011(6) -0.020(6) -0.016(6)
C631 0.092(8) 0.055(6) 0.100(9) 0.001(6) 0.023(7) 0.019(5)
C309 0.088(7) 0.071(7) 0.074(7) 0.008(7) -0.016(7) -0.022(7)
C311 0.106(14) 0.094(13) 0.096(14) -0.003(13) -0.007(13) -0.021(13)
C313 0.059(7) 0.058(6) 0.066(6) -0.002(6) -0.002(6) 0.000(6)
C207 0.077(6) 0.052(5) 0.068(6) 0.006(5) -0.024(5) -0.023(5)
C315 0.105(14) 0.079(13) 0.080(12) 0.001(12) 0.007(12) -0.011(12)
C208 0.068(6) 0.055(5) 0.050(5) -0.004(5) 0.006(5) -0.009(5)
C317 0.102(7) 0.064(7) 0.081(7) 0.004(6) -0.016(7) -0.022(6)
C209 0.091(6) 0.067(5) 0.079(6) 0.014(5) -0.024(5) -0.023(5)
C319 0.111(8) 0.091(8) 0.106(8) 0.007(7) -0.013(7) -0.006(7)
C210 0.084(10) 0.084(9) 0.090(10) 0.016(9) -0.010(9) -0.024(8)
C330 0.065(7) 0.053(7) 0.065(7) 0.004(7) -0.002(7) 0.002(6)
C211 0.120(12) 0.095(11) 0.096(11) 0.005(10) -0.010(10) -0.044(10)
C402 0.033(3) 0.031(3) 0.040(3) 0.005(3) -0.001(3) 0.002(2)
C212 0.130(12) 0.080(11) 0.072(9) 0.014(8) -0.022(9) -0.008(10)
C404 0.052(4) 0.037(3) 0.036(3) 0.011(3) -0.001(3) -0.004(3)
C213 0.053(6) 0.052(5) 0.064(5) 0.002(5) -0.006(5) -0.005(5)
C406 0.030(3) 0.038(3) 0.037(3) 0.004(3) -0.002(2) -0.001(3)
C214 0.062(10) 0.105(11) 0.105(10) 0.013(9) -0.004(9) -0.005(9)
C408 0.046(4) 0.086(7) 0.065(5) 0.034(5) 0.003(4) -0.006(5)
C215 0.129(12) 0.116(12) 0.078(9) -0.011(10) 0.012(10) -0.043(11)
C216 0.073(9) 0.062(8) 0.111(11) -0.001(9) -0.009(9) 0.001(7)
C411 0.056(5) 0.054(4) 0.050(4) -0.015(4) 0.000(3) 0.015(4)
C2A 0.042(5) 0.044(4) 0.052(5) -0.005(4) 0.001(4) -0.002(4)
C413 0.058(5) 0.044(4) 0.040(4) -0.006(3) -0.003(3) -0.013(3)
C2B 0.053(6) 0.053(5) 0.053(5) -0.003(5) -0.001(6) -0.004(6)
C415 0.087(5) 0.091(5) 0.087(5) -0.022(5) -0.004(5) 0.022(5)
C3A 0.050(5) 0.048(5) 0.068(5) -0.006(5) 0.009(4) -0.002(4)
C417 0.029(3) 0.028(3) 0.030(3) 0.002(2) -0.001(2) 0.002(2)
C3B 0.056(6) 0.056(6) 0.052(6) -0.005(5) 0.001(6) -0.005(6)
C419 0.037(3) 0.031(3) 0.042(3) -0.002(3) -0.006(3) 0.002(3)
C4A 0.044(4) 0.051(5) 0.044(4) 0.002(4) 0.005(4) -0.004(4)
C421 0.042(3) 0.036(3) 0.040(3) 0.009(3) 0.003(3) 0.001(3)
C4B 0.050(6) 0.057(6) 0.063(6) 0.000(6) 0.001(5) 0.001(6)
C423 0.058(4) 0.053(4) 0.053(4) -0.010(3) -0.013(3) -0.005(3)
C5A 0.053(5) 0.064(5) 0.051(5) 0.003(4) 0.003(4) -0.001(5)
C425 0.036(3) 0.027(3) 0.037(3) 0.004(2) -0.005(2) -0.004(2)
C5B 0.067(7) 0.066(7) 0.079(7) 0.002(6) 0.003(6) 0.001(6)
C427 0.038(3) 0.037(3) 0.058(4) -0.001(3) -0.001(3) 0.004(3)
C6A 0.061(5) 0.065(5) 0.086(6) -0.009(5) 0.020(5) -0.006(5)
C429 0.044(4) 0.039(4) 0.055(4) 0.014(3) -0.011(3) 0.002(3)
C6B 0.054(6) 0.072(6) 0.062(6) 0.000(5) 0.006(6) -0.009(6)
C431 0.054(5) 0.066(6) 0.067(5) 0.002(5) 0.004(4) 0.018(4)
C7A 0.047(7) 0.111(11) 0.097(10) 0.010(9) 0.014(7) -0.005(7)
C601 0.045(4) 0.037(3) 0.029(3) 0.001(3) 0.003(2) -0.011(3)
C7B 0.068(10) 0.103(11) 0.080(11) -0.006(10) 0.011(9) 0.002(10)
C603 0.069(5) 0.059(5) 0.042(4) 0.011(4) -0.014(3) -0.010(4)
C8A 0.092(10) 0.094(10) 0.132(11) -0.003(10) 0.022(10) 0.005(9)
C606 0.061(5) 0.047(4) 0.036(3) -0.004(3) 0.005(3) -0.018(4)
C8B 0.065(10) 0.087(11) 0.082(10) 0.005(10) 0.002(9) -0.003(10)
C608 0.098(8) 0.073(7) 0.076(7) -0.012(6) -0.010(6) -0.044(7)
C9A 0.077(9) 0.135(12) 0.097(10) 0.007(10) 0.016(8) 0.004(9)
C610 0.043(3) 0.037(3) 0.036(3) 0.000(3) -0.005(3) -0.006(3)
C9B 0.075(10) 0.094(11) 0.089(11) 0.007(10) 0.009(10) -0.009(10)
C612 0.074(5) 0.046(4) 0.035(3) -0.005(3) 0.013(3) -0.015(4)
C10A 0.050(5) 0.091(6) 0.067(6) 0.001(5) 0.005(5) -0.010(6)
C614 0.079(6) 0.036(4) 0.034(3) -0.001(3) 0.013(3) -0.008(4)
C10B 0.076(7) 0.081(7) 0.086(8) 0.006(7) 0.008(7) -0.004(7)
C616 0.145(12) 0.052(6) 0.067(6) 0.007(5) 0.046(7) -0.019(7)
C11A 0.065(8) 0.115(10) 0.105(10) -0.007(9) 0.013(8) -0.028(8)
C618 0.054(4) 0.037(3) 0.028(3) 0.001(2) 0.001(3) -0.003(3)
C11B 0.070(11) 0.084(12) 0.094(12) 0.011(11) -0.004(10) 0.006(10)
C620 0.043(4) 0.050(4) 0.042(4) 0.003(3) 0.004(3) -0.013(3)
C12A 0.069(8) 0.106(10) 0.088(9) 0.019(8) 0.025(7) -0.005(8)
C622 0.040(3) 0.040(3) 0.028(3) 0.006(2) -0.002(2) -0.003(3)
C12B 0.096(14) 0.070(13) 0.099(14) 0.019(12) -0.018(13) -0.022(12)
C624 0.051(4) 0.063(5) 0.037(4) -0.005(3) -0.005(3) -0.009(4)
C13A 0.072(8) 0.112(10) 0.089(9) 0.014(9) 0.019(8) -0.002(8)
C626 0.061(4) 0.039(4) 0.039(4) 0.002(3) 0.001(3) 0.001(3)
C13B 0.073(13) 0.103(15) 0.080(13) 0.022(13) 0.024(11) -0.013(12)
C628 0.074(6) 0.044(4) 0.077(6) -0.001(4) -0.007(5) 0.007(4)
C630 0.079(6) 0.042(4) 0.038(4) 0.001(3) -0.009(4) -0.003(4)
C632 0.096(5) 0.068(5) 0.072(5) 0.008(4) -0.019(4) 0.010(4)
C605 0.071(5) 0.060(5) 0.041(4) 0.002(4) -0.008(4) -0.031(4)
B400 0.035(3) 0.032(3) 0.029(3) 0.002(3) -0.003(2) 0.001(3)
B600 0.047(4) 0.037(4) 0.031(3) 0.003(3) 0.000(3) -0.005(3)

loop_
_atom_type_symbol
_atom_type_description
_atom_type_scat_dispersion_real
_atom_type_scat_dispersion_imag
_atom_type_scat_source
C C 0.0181 0.0091 'International Tables Vol C Tables 4.2.6.8 and 6.1.1.4'
H H 0.0000 0.0000 'International Tables Vol C Tables 4.2.6.8 and 6.1.1.4'
B B 0.0090 0.0039 'International Tables Vol C Tables 4.2.6.8 and 6.1.1.4'
F F 0.0727 0.0534 'International Tables Vol C Tables 4.2.6.8 and 6.1.1.4'
N N 0.0311 0.0180 'International Tables Vol C Tables 4.2.6.8 and 6.1.1.4'
P P 0.2955 0.4335 'International Tables Vol C Tables 4.2.6.8 and 6.1.1.4'
Rh Rh 0.0927 3.6045 'International Tables Vol C Tables 4.2.6.8 and 6.1.1.4'

loop_
_exptl_crystal_face_index_h
_exptl_crystal_face_index_k
_exptl_crystal_face_index_l
_exptl_crystal_face_perp_dist
0 13 -5 0.0921
0 -13 4 0.1175
12 0 7 0.0676
1 1 26 0.0246
-1 1 -26 0.0129
-12 0 0 0.0551

loop_
_geom_angle_atom_site_label_1
_geom_angle_atom_site_label_2
_geom_angle_atom_site_label_3
_geom_angle
_geom_angle_site_symmetry_1
_geom_angle_site_symmetry_3
_geom_angle_publ_flag
P2 Rh1 P3 161.16(9) . . ?
N101 Rh1 P2 80.5(2) . . ?
N101 Rh1 P3 81.7(2) . . ?
N101 Rh1 C2 161.3(3) . . ?
N101 Rh1 C3 164.5(3) . . ?
C2 Rh1 P2 98.37(19) . . ?
C2 Rh1 P3 96.56(19) . . ?
C2 Rh1 C3 34.2(3) . . ?
C3 Rh1 P2 99.6(2) . . ?
C3 Rh1 P3 99.2(2) . . ?
C107 P2 Rh1 91.6(4) . . ?
C109 P2 Rh1 121.8(4) . . ?
C109 P2 C107 103.2(5) . . ?
C117 P2 Rh1 123.5(4) . . ?
C117 P2 C107 102.3(6) . . ?
C117 P2 C109 107.9(6) . . ?
C108 P3 Rh1 93.9(3) . . ?
C108 P3 C113 101.6(4) . . ?
C108 P3 C130 102.6(5) . . ?
C113 P3 Rh1 126.5(3) . . ?
C130 P3 Rh1 119.0(3) . . ?
C130 P3 C113 106.9(4) . . ?
C102 N101 Rh1 121.2(7) . . ?
C102 N101 C106 120.1(8) . . ?
C106 N101 Rh1 118.7(6) . . ?
C3 C2 Rh1 74.4(4) . . ?
C3 C2 C4 162.0(7) . . ?
C4 C2 Rh1 123.4(5) . . ?
C2 C3 Rh1 71.3(4) . . ?
C2 C3 C6 161.6(8) . . ?
C6 C3 Rh1 126.5(5) . . ?
C5 C4 C2 125.5(7) . . ?
C4 C5 C10 128.4(6) . . ?
C3 C6 C7 110.0(8) . . ?
C3 C6 C8 112.1(7) . . ?
C3 C6 C9 106.0(7) . . ?
C7 C6 C9 109.4(9) . . ?
C8 C6 C7 110.7(9) . . ?
C8 C6 C9 108.5(9) . . ?
C5 C10 C11 111.0(6) . . ?
C5 C10 C11C 108.9(8) . . ?
C5 C10 C12 110.1(7) . . ?
C5 C10 C12C 109.8(8) . . ?
C5 C10 C13 108.9(6) . . ?
C5 C10 C13C 110.2(8) . . ?
C11 C10 C12 108.9(7) . . ?
C11 C10 C13 109.0(7) . . ?
C12 C10 C13 109.0(7) . . ?
C12C C10 C11C 109.3(8) . . ?
C12C C10 C13C 109.7(8) . . ?
C13C C10 C11C 109.0(8) . . ?
N101 C102 C103 119.6(11) . . ?
N101 C102 C107 114.3(9) . . ?
C103 C102 C107 126.0(10) . . ?
C104 C103 C102 120.4(11) . . ?
C103 C104 C105 120.7(13) . . ?
C106 C105 C104 118.3(13) . . ?
N101 C106 C105 120.8(10) . . ?
N101 C106 C108 116.1(8) . . ?
C105 C106 C108 123.1(11) . . ?
C102 C107 P2 108.8(7) . . ?
C106 C108 P3 110.9(7) . . ?
C110 C109 P2 110.2(8) . . ?
C110 C109 C112 110.2(11) . . ?
C111 C109 P2 108.8(8) . . ?
C111 C109 C110 108.3(10) . . ?
C111 C109 C112 108.5(10) . . ?
C112 C109 P2 110.8(9) . . ?
C114 C113 P3 109.2(7) . . ?
C114 C113 C115 107.4(9) . . ?
C115 C113 P3 110.1(6) . . ?
C116 C113 P3 111.8(8) . . ?
C116 C113 C114 111.9(10) . . ?
C116 C113 C115 106.3(10) . . ?
C118 C117 P2 120.4(8) . . ?
C119 C118 C117 116.3(10) . . ?
C118 C119 C120 117.1(10) . . ?
C119 C120 C121 114.2(10) . . ?
C122 C121 C120 114.4(10) . . ?
C121 C122 C123 114.0(9) . . ?
C122 C123 C124 114.0(9) . . ?
C125 C124 C123 114.1(8) . . ?
C124 C125 C126 113.6(9) . . ?
C125 C126 C127 112.5(10) . . ?
C126 C127 C128 117.7(10) . . ?
C129 C128 C127 115.1(11) . . ?
C130 C129 C128 113.6(9) . . ?
C129 C130 P3 117.5(7) . . ?
P3A Rh1A P2A 160.21(16) . . ?
N201 Rh1A P2A 80.7(2) . . ?
N201 Rh1A P3A 80.41(18) . . ?
N201 Rh1A C2A 158.9(3) . . ?
N201 Rh1A C3A 166.9(3) . . ?
C2A Rh1A P2A 99.3(4) . . ?
C2A Rh1A P3A 96.3(4) . . ?
C2A Rh1A C3A 34.20(13) . . ?
C3A Rh1A P2A 98.7(4) . . ?
C3A Rh1A P3A 101.0(4) . . ?
P3B Rh1B P2B 160.6(3) . . ?
N201 Rh1B P2B 83.3(2) . . ?
N201 Rh1B P3B 78.0(3) . . ?
N201 Rh1B C3B 170.0(4) . . ?
C2B Rh1B P2B 100.6(9) . . ?
C2B Rh1B P3B 94.4(9) . . ?
C2B Rh1B N201 155.5(4) . . ?
C2B Rh1B C3B 34.27(16) . . ?
C3B Rh1B P2B 96.9(6) . . ?
C3B Rh1B P3B 102.4(6) . . ?
C217 P2A Rh1A 113.2(8) . . ?
C207 P2A Rh1A 92.1(5) . . ?
C207 P2A C217 121.0(8) . . ?
C207 P2A C209 105.2(7) . . ?
C209 P2A Rh1A 122.0(5) . . ?
C209 P2A C217 104.0(9) . . ?
C230 P3A Rh1A 119.2(4) . . ?
C208 P3A Rh1A 95.7(5) . . ?
C208 P3A C230 100.9(6) . . ?
C208 P3A C213 100.4(7) . . ?
C213 P3A Rh1A 124.8(4) . . ?
C213 P3A C230 108.9(5) . . ?
C308 P2B Rh1B 85.3(10) . . ?
C308 P2B C313 108.7(12) . . ?
C308 P2B C330 106.4(9) . . ?
C313 P2B Rh1B 123.2(6) . . ?
C313 P2B C330 105.7(10) . . ?
C330 P2B Rh1B 123.0(9) . . ?
C307 P3B Rh1B 93.8(9) . . ?
C307 P3B C309 105.1(13) . . ?
C307 P3B C317 85.2(11) . . ?
C309 P3B Rh1B 123.6(8) . . ?
C309 P3B C317 100.6(14) . . ?
C317 P3B Rh1B 134.1(13) . . ?
C206 N201 Rh1A 124.5(3) . . ?
C206 N201 Rh1B 107.0(3) . . ?
C206 N201 C202 120.0 . . ?
C202 N201 Rh1A 114.5(3) . . ?
C202 N201 Rh1B 131.0(3) . . ?
N201 C206 C308 118.7(11) . . ?
N201 C206 C208 110.7(7) . . ?
C205 C206 N201 120.0 . . ?
C205 C206 C308 120.7(10) . . ?
C205 C206 C208 128.7(7) . . ?
C204 C205 C206 120.0 . . ?
C205 C204 C203 120.0 . . ?
C204 C203 C202 120.0 . . ?
N201 C202 C307 99.0(11) . . ?
N201 C202 C207 118.2(6) . . ?
C203 C202 N201 120.0 . . ?
C203 C202 C307 140.2(12) . . ?
C203 C202 C207 121.7(6) . . ?
C411 C410 C409 122.2(7) . . ?
C319 C318 C317 121(3) . . ?
C227 C226 C225 117.6(11) . . ?
C413 C412 C411 118.6(7) . . ?
C219 C218 C217 98.8(15) . . ?
C409 C414 C413 122.9(7) . . ?
F511 C416 F512 102.4(8) . . ?
F511 C416 C413 113.8(7) . . ?
F410 C416 F411 109.8(9) . . ?
F410 C416 F412 104.8(9) . . ?
F410 C416 C413 113.9(8) . . ?
F411 C416 F412 104.0(8) . . ?
F411 C416 C413 113.6(8) . . ?
F412 C416 C413 109.9(7) . . ?
F512 C416 C413 110.0(7) . . ?
F510 C416 F511 107.8(9) . . ?
F510 C416 F512 105.1(8) . . ?
F510 C416 C413 116.5(8) . . ?
C404 C405 C406 121.6(7) . . ?
C404 C405 C408 118.8(7) . . ?
C406 C405 C408 119.5(7) . . ?
C419 C418 C417 121.4(6) . . ?
C221 C222 C223 114.8(13) . . ?
C419 C420 C421 117.6(6) . . ?
C229 C230 P3A 114.9(9) . . ?
C421 C422 C417 121.9(6) . . ?
F517 C424 C421 110.3(7) . . ?
F516 C424 F517 104.1(8) . . ?
F516 C424 F518 108.8(9) . . ?
F516 C424 C421 118.2(8) . . ?
F518 C424 F517 99.7(8) . . ?
F518 C424 C421 113.8(7) . . ?
F416 C424 F417 107.4(7) . . ?
F416 C424 F418 106.3(7) . . ?
F416 C424 C421 117.4(7) . . ?
F417 C424 F418 100.0(6) . . ?
F417 C424 C421 112.4(6) . . ?
F418 C424 C421 111.8(6) . . ?
C402 C401 C406 116.0(6) . . ?
C402 C401 B400 121.0(5) . . ?
C406 C401 B400 122.8(5) . . ?
C425 C426 C427 122.6(7) . . ?
C410 C409 B400 119.6(6) . . ?
C414 C409 C410 115.1(6) . . ?
C414 C409 B400 125.0(6) . . ?
C427 C428 C429 117.7(6) . . ?
C219 C220 C221 132.8(17) . . ?
C221 C220 C319 107.8(18) . . ?
C429 C430 C425 123.1(7) . . ?
C225 C224 C223 120.1(13) . . ?
F422 C432 C429 111.6(9) . . ?
F423 C432 F422 104.5(8) . . ?
F423 C432 F424 109.3(10) . . ?
F423 C432 C429 112.2(7) . . ?
F424 C432 F422 104.5(8) . . ?
F424 C432 C429 114.1(7) . . ?
C227 C228 C329 141.2(14) . . ?
C229 C228 C227 114.5(11) . . ?
C603 C602 C601 122.5(8) . . ?
C206 C308 P2B 108.4(10) . . ?
C605 C604 C603 118.6(7) . . ?
F603 C607 F601 109.9(9) . . ?
F603 C607 F602 102.9(8) . . ?
F603 C607 C603 115.3(9) . . ?
F703 C607 F701 107.5(10) . . ?
F703 C607 F702 104.7(10) . . ?
F703 C607 C603 116.9(9) . . ?
F601 C607 F602 103.3(9) . . ?
F601 C607 C603 113.7(8) . . ?
F701 C607 F702 102.1(9) . . ?
F701 C607 C603 113.7(9) . . ?
F602 C607 C603 110.5(7) . . ?
F702 C607 C603 110.6(8) . . ?
C610 C609 C614 116.4(6) . . ?
C610 C609 B600 121.4(6) . . ?
C614 C609 B600 121.9(6) . . ?
C330 C329 C228 129(2) . . ?
C610 C611 C615 118.9(7) . . ?
C612 C611 C615 120.4(7) . . ?
C612 C611 C610 120.7(7) . . ?
C402 C403 C407 118.8(6) . . ?
C404 C403 C407 119.3(5) . . ?
C404 C403 C402 121.8(6) . . ?
C612 C613 C614 120.9(7) . . ?
C612 C613 C616 119.7(8) . . ?
C614 C613 C616 119.4(9) . . ?
F401 C407 F402 106.6(8) . . ?
F401 C407 F403 109.1(8) . . ?
F401 C407 C403 117.1(6) . . ?
F402 C407 C403 110.1(6) . . ?
F403 C407 F402 100.2(7) . . ?
F403 C407 C403 112.4(6) . . ?
F501 C407 F502 103.2(8) . . ?
F501 C407 F503 110.1(9) . . ?
F501 C407 C403 116.8(8) . . ?
F502 C407 C403 109.4(7) . . ?
F503 C407 F502 101.3(8) . . ?
F503 C407 C403 114.3(7) . . ?
F607 C615 C611 112.9(7) . . ?
F609 C615 F607 105.3(9) . . ?
F609 C615 C611 114.1(7) . . ?
F608 C615 F607 104.2(9) . . ?
F608 C615 F609 105.9(9) . . ?
F608 C615 C611 113.5(7) . . ?
C218 C217 P2A 118.1(14) . . ?
C618 C617 B600 121.7(6) . . ?
C622 C617 C618 115.8(6) . . ?
C622 C617 B600 122.3(5) . . ?
C220 C219 C218 94.0(14) . . ?
C618 C619 C623 118.5(7) . . ?
C620 C619 C623 120.4(7) . . ?
C620 C619 C618 121.0(6) . . ?
C222 C221 C220 118.3(14) . . ?
C620 C621 C624 120.7(7) . . ?
C622 C621 C620 120.2(6) . . ?
C622 C621 C624 119.1(6) . . ?
C224 C223 C222 110.6(13) . . ?
F615 C623 F614 106.4(8) . . ?
F615 C623 C619 112.5(7) . . ?
F613 C623 F615 109.0(9) . . ?
F613 C623 F614 104.6(8) . . ?
F613 C623 C619 111.6(7) . . ?
F614 C623 C619 112.3(8) . . ?
C226 C225 C224 117.7(11) . . ?
C626 C625 B600 119.2(6) . . ?
C630 C625 C626 114.0(7) . . ?
C630 C625 B600 126.6(7) . . ?
C226 C227 C228 119.7(10) . . ?
C626 C627 C631 117.3(8) . . ?
C626 C627 C628 120.0(9) . . ?
C628 C627 C631 122.7(9) . . ?
C228 C229 C230 112.6(10) . . ?
C628 C629 C630 121.7(8) . . ?
C628 C629 C632 119.8(8) . . ?
C630 C629 C632 118.3(8) . . ?
C202 C307 P3B 119.6(13) . . ?
F619 C631 F620 104.5(11) . . ?
F619 C631 C627 112.5(9) . . ?
F621 C631 F619 107.7(10) . . ?
F621 C631 F620 107.4(11) . . ?
F621 C631 C627 113.3(11) . . ?
F620 C631 C627 111.0(10) . . ?
C310 C309 P3B 111.1(9) . . ?
C310 C309 C312 108.2(10) . . ?
C310 C309 C311 107.9(10) . . ?
C312 C309 P3B 110.8(9) . . ?
C312 C309 C311 107.8(9) . . ?
C311 C309 P3B 110.8(9) . . ?
C314 C313 P2B 111.4(9) . . ?
C314 C313 C316 108.2(10) . . ?
C314 C313 C315 107.5(10) . . ?
C316 C313 P2B 111.9(9) . . ?
C316 C313 C315 106.8(9) . . ?
C315 C313 P2B 110.9(9) . . ?
C202 C207 P2A 107.2(8) . . ?
C206 C208 P3A 112.2(8) . . ?
C318 C317 P3B 124(2) . . ?
C210 C209 P2A 110.6(8) . . ?
C210 C209 C211 108.2(9) . . ?
C211 C209 P2A 110.1(8) . . ?
C212 C209 P2A 111.2(8) . . ?
C212 C209 C210 108.2(9) . . ?
C212 C209 C211 108.4(9) . . ?
C318 C319 C220 127(2) . . ?
C329 C330 P2B 129(2) . . ?
C403 C402 C401 121.1(6) . . ?
C405 C404 C403 117.6(6) . . ?
C214 C213 P3A 110.7(8) . . ?
C215 C213 P3A 111.2(8) . . ?
C215 C213 C214 107.2(8) . . ?
C216 C213 P3A 111.7(8) . . ?
C216 C213 C214 107.4(9) . . ?
C216 C213 C215 108.4(9) . . ?
C405 C406 C401 121.7(6) . . ?
F404 C408 C405 111.7(8) . . ?
F405 C408 F404 102.8(10) . . ?
F405 C408 C405 114.7(8) . . ?
F406 C408 F404 101.8(10) . . ?
F406 C408 F405 110.0(10) . . ?
F406 C408 C405 114.4(9) . . ?
C410 C411 C412 121.0(8) . . ?
C410 C411 C415 119.2(7) . . ?
C412 C411 C415 119.8(6) . . ?
C3A C2A Rh1A 73.8(7) . . ?
C3A C2A C4A 161.2(12) . . ?
C4A C2A Rh1A 122.8(7) . . ?
C412 C413 C414 120.2(7) . . ?
C412 C413 C416 120.3(6) . . ?
C414 C413 C416 119.5(7) . . ?
C3B C2B Rh1B 74.2(8) . . ?
C3B C2B C4B 159.7(19) . . ?
C4B C2B Rh1B 122.1(11) . . ?
F407 C415 F408 103.3(9) . . ?
F407 C415 C411 112.5(8) . . ?
F408 C415 C411 110.1(8) . . ?
F409 C415 F407 107.2(9) . . ?
F409 C415 F408 107.3(9) . . ?
F409 C415 C411 115.5(8) . . ?
F507 C415 F508 104.8(10) . . ?
F507 C415 C411 111.8(9) . . ?
F508 C415 C411 111.0(10) . . ?
F509 C415 F507 106.5(10) . . ?
F509 C415 F508 106.5(10) . . ?
F509 C415 C411 115.5(9) . . ?
C2A C3A Rh1A 72.0(6) . . ?
C2A C3A C6A 162.3(11) . . ?
C6A C3A Rh1A 125.0(7) . . ?
C418 C417 B400 122.1(5) . . ?
C422 C417 C418 116.0(6) . . ?
C422 C417 B400 121.6(5) . . ?
C2B C3B Rh1B 71.5(8) . . ?
C2B C3B C6B 155.1(18) . . ?
C6B C3B Rh1B 127.6(10) . . ?
C418 C419 C423 119.1(6) . . ?
C420 C419 C418 121.5(6) . . ?
C420 C419 C423 119.4(6) . . ?
C5A C4A C2A 126.0(10) . . ?
C420 C421 C422 121.6(6) . . ?
C420 C421 C424 119.2(6) . . ?
C422 C421 C424 119.2(6) . . ?
C5B C4B C2B 127.6(14) . . ?
F513 C423 F515 105.7(8) . . ?
F513 C423 F514 106.6(8) . . ?
F513 C423 C419 117.5(8) . . ?
F515 C423 C419 112.0(7) . . ?
F413 C423 F414 108.8(8) . . ?
F413 C423 F415 104.0(7) . . ?
F413 C423 C419 115.3(6) . . ?
F514 C423 F515 101.2(8) . . ?
F514 C423 C419 112.4(7) . . ?
F414 C423 F415 101.7(7) . . ?
F414 C423 C419 114.1(6) . . ?
F415 C423 C419 111.7(6) . . ?
C4A C5A C10A 129.0(9) . . ?
C426 C425 C430 115.0(6) . . ?
C426 C425 B400 121.6(6) . . ?
C430 C425 B400 123.1(6) . . ?
C4B C5B C10B 129.5(13) . . ?
C426 C427 C431 119.4(7) . . ?
C428 C427 C426 120.9(7) . . ?
C428 C427 C431 119.7(7) . . ?
C3A C6A C7A 111.3(8) . . ?
C3A C6A C8A 110.0(8) . . ?
C3A C6A C9A 109.9(8) . . ?
C7A C6A C8A 107.2(8) . . ?
C9A C6A C7A 109.2(8) . . ?
C9A C6A C8A 109.0(9) . . ?
C428 C429 C432 120.4(7) . . ?
C430 C429 C428 120.6(7) . . ?
C430 C429 C432 119.0(8) . . ?
C3B C6B C7B 111.0(9) . . ?
C3B C6B C8B 110.8(9) . . ?
C3B C6B C9B 110.0(9) . . ?
C7B C6B C8B 108.6(9) . . ?
C7B C6B C9B 108.3(9) . . ?
C8B C6B C9B 108.1(9) . . ?
F419 C431 F421 106.0(9) . . ?
F419 C431 C427 113.5(8) . . ?
F420 C431 F419 105.2(10) . . ?
F420 C431 F421 104.6(8) . . ?
F420 C431 C427 112.2(9) . . ?
F421 C431 C427 114.5(8) . . ?
C602 C601 C606 115.0(7) . . ?
C602 C601 B600 121.7(6) . . ?
C606 C601 B600 123.2(7) . . ?
C602 C603 C607 120.7(7) . . ?
C604 C603 C602 120.2(9) . . ?
C604 C603 C607 119.2(7) . . ?
C605 C606 C601 122.9(8) . . ?
F605 C608 C605 110.7(11) . . ?
F604 C608 F605 106.0(11) . . ?
F604 C608 C605 113.3(9) . . ?
F606 C608 F605 108.9(10) . . ?
F606 C608 F604 106.3(13) . . ?
F606 C608 C605 111.4(10) . . ?
C609 C610 C611 122.2(7) . . ?
C613 C612 C611 118.2(7) . . ?
C5A C10A C11A 110.7(8) . . ?
C5A C10A C12A 109.4(8) . . ?
C5A C10A C13A 108.6(8) . . ?
C11A C10A C12A 109.5(8) . . ?
C11A C10A C13A 109.4(8) . . ?
C12A C10A C13A 109.3(8) . . ?
C609 C614 C613 121.6(7) . . ?
C5B C10B C11B 109.2(9) . . ?
C5B C10B C12B 110.3(9) . . ?
C5B C10B C13B 110.0(9) . . ?
C12B C10B C11B 109.4(9) . . ?
C12B C10B C13B 109.3(9) . . ?
C13B C10B C11B 108.6(9) . . ?
F611 C616 F610 106.1(12) . . ?
F611 C616 F612 109.2(11) . . ?
F611 C616 C613 115.4(10) . . ?
F610 C616 F612 101.0(11) . . ?
F610 C616 C613 112.0(10) . . ?
F612 C616 C613 112.1(12) . . ?
C619 C618 C617 122.1(6) . . ?
C619 C620 C621 118.2(7) . . ?
C621 C622 C617 122.6(6) . . ?
F617 C624 F616 106.5(8) . . ?
F617 C624 F618 107.2(8) . . ?
F617 C624 C621 113.8(7) . . ?
F616 C624 C621 112.0(6) . . ?
F618 C624 F616 103.8(7) . . ?
F618 C624 C621 113.0(7) . . ?
C627 C626 C625 123.4(7) . . ?
C629 C628 C627 118.5(9) . . ?
C625 C630 C629 122.2(8) . . ?
F623 C632 C629 111.5(8) . . ?
F723 C632 C629 111.3(9) . . ?
F622 C632 F623 104.1(8) . . ?
F622 C632 F624 108.4(8) . . ?
F622 C632 C629 114.2(7) . . ?
F624 C632 F623 104.5(8) . . ?
F624 C632 C629 113.3(7) . . ?
F722 C632 F723 103.9(10) . . ?
F722 C632 F724 106.9(10) . . ?
F722 C632 C629 115.0(9) . . ?
F724 C632 F723 104.3(10) . . ?
F724 C632 C629 114.4(9) . . ?
C604 C605 C606 120.8(8) . . ?
C604 C605 C608 120.9(9) . . ?
C606 C605 C608 118.3(10) . . ?
C401 B400 C409 103.7(5) . . ?
C401 B400 C417 112.3(5) . . ?
C417 B400 C409 110.6(5) . . ?
C425 B400 C401 113.2(5) . . ?
C425 B400 C409 113.3(5) . . ?
C425 B400 C417 104.0(5) . . ?
C617 B600 C609 112.1(6) . . ?
C617 B600 C625 103.8(6) . . ?
C617 B600 C601 112.8(5) . . ?
C625 B600 C609 113.3(6) . . ?
C625 B600 C601 110.7(6) . . ?
C601 B600 C609 104.4(5) . . ?

loop_
_geom_bond_atom_site_label_1
_geom_bond_atom_site_label_2
_geom_bond_distance
_geom_bond_site_symmetry_2
_geom_bond_publ_flag
Rh1 P2 2.316(2) . ?
Rh1 P3 2.323(2) . ?
Rh1 N101 2.080(7) . ?
Rh1 C2 2.119(6) . ?
Rh1 C3 2.155(8) . ?
P2 C107 1.900(11) . ?
P2 C109 1.885(10) . ?
P2 C117 1.828(12) . ?
P3 C108 1.838(9) . ?
P3 C113 1.875(9) . ?
P3 C130 1.846(10) . ?
N101 C102 1.307(12) . ?
N101 C106 1.369(14) . ?
C2 C3 1.258(10) . ?
C2 C4 1.431(10) . ?
C3 C6 1.499(10) . ?
C4 C5 1.319(10) . ?
C5 C10 1.508(10) . ?
C6 C7 1.528(14) . ?
C6 C8 1.509(14) . ?
C6 C9 1.549(15) . ?
C10 C11 1.516(9) . ?
C10 C11C 1.520(10) . ?
C10 C12 1.518(9) . ?
C10 C12C 1.511(10) . ?
C10 C13 1.518(9) . ?
C10 C13C 1.512(10) . ?
C102 C103 1.433(16) . ?
C102 C107 1.508(18) . ?
C103 C104 1.29(2) . ?
C104 C105 1.391(19) . ?
C105 C106 1.371(15) . ?
C106 C108 1.477(15) . ?
C109 C110 1.527(19) . ?
C109 C111 1.515(16) . ?
C109 C112 1.534(16) . ?
C113 C114 1.525(15) . ?
C113 C115 1.548(14) . ?
C113 C116 1.514(17) . ?
C117 C118 1.556(18) . ?
C118 C119 1.493(17) . ?
C119 C120 1.523(17) . ?
C120 C121 1.551(19) . ?
C121 C122 1.496(17) . ?
C122 C123 1.501(15) . ?
C123 C124 1.536(15) . ?
C124 C125 1.509(16) . ?
C125 C126 1.529(16) . ?
C126 C127 1.529(19) . ?
C127 C128 1.542(17) . ?
C128 C129 1.527(13) . ?
C129 C130 1.502(14) . ?
Rh1A P2A 2.325(4) . ?
Rh1A P3A 2.316(3) . ?
Rh1A N201 2.046(4) . ?
Rh1A C2A 2.128(10) . ?
Rh1A C3A 2.149(11) . ?
Rh1B P2B 2.322(5) . ?
Rh1B P3B 2.319(7) . ?
Rh1B N201 2.147(4) . ?
Rh1B C2B 2.118(13) . ?
Rh1B C3B 2.150(14) . ?
P2A C217 1.876(14) . ?
P2A C207 1.838(12) . ?
P2A C209 1.852(13) . ?
P3A C230 1.867(11) . ?
P3A C208 1.830(12) . ?
P3A C213 1.853(12) . ?
P2B C308 1.833(15) . ?
P2B C313 1.852(15) . ?
P2B C330 1.886(15) . ?
P3B C307 1.832(15) . ?
P3B C309 1.855(15) . ?
P3B C317 1.911(15) . ?
F611 C616 1.273(14) . ?
F517 C424 1.377(10) . ?
F607 C615 1.322(12) . ?
F619 C631 1.335(14) . ?
F603 C607 1.292(10) . ?
F703 C607 1.281(10) . ?
F513 C423 1.278(9) . ?
F615 C623 1.322(11) . ?
F401 C407 1.265(8) . ?
F623 C632 1.344(10) . ?
F402 C407 1.354(9) . ?
F511 C416 1.310(10) . ?
F403 C407 1.326(9) . ?
F515 C423 1.346(9) . ?
F404 C408 1.336(14) . ?
F601 C607 1.294(10) . ?
F405 C408 1.295(11) . ?
F605 C608 1.319(15) . ?
F406 C408 1.284(14) . ?
F609 C615 1.310(11) . ?
F407 C415 1.319(10) . ?
F613 C623 1.303(12) . ?
F408 C415 1.340(11) . ?
F617 C624 1.324(11) . ?
F409 C415 1.283(10) . ?
F621 C631 1.333(13) . ?
F410 C416 1.290(10) . ?
F701 C607 1.318(11) . ?
F411 C416 1.293(9) . ?
F723 C632 1.342(11) . ?
F412 C416 1.346(10) . ?
F512 C416 1.352(10) . ?
F413 C423 1.292(9) . ?
F514 C423 1.330(9) . ?
F414 C423 1.310(8) . ?
F516 C424 1.277(9) . ?
F415 C423 1.358(8) . ?
F518 C424 1.335(9) . ?
F416 C424 1.274(8) . ?
F602 C607 1.355(10) . ?
F417 C424 1.355(8) . ?
F604 C608 1.316(17) . ?
F418 C424 1.355(8) . ?
F606 C608 1.296(15) . ?
F419 C431 1.317(13) . ?
F608 C615 1.301(11) . ?
F420 C431 1.315(14) . ?
F610 C616 1.322(16) . ?
F421 C431 1.329(11) . ?
F612 C616 1.350(19) . ?
F422 C432 1.363(12) . ?
F614 C623 1.327(12) . ?
F423 C432 1.322(12) . ?
F616 C624 1.325(10) . ?
F424 C432 1.325(12) . ?
F618 C624 1.324(11) . ?
F501 C407 1.272(9) . ?
F620 C631 1.355(17) . ?
F502 C407 1.370(9) . ?
F622 C632 1.299(9) . ?
F503 C407 1.299(9) . ?
F624 C632 1.304(10) . ?
F507 C415 1.322(11) . ?
F702 C607 1.348(10) . ?
F508 C415 1.323(11) . ?
F722 C632 1.304(11) . ?
F509 C415 1.290(11) . ?
F724 C632 1.308(11) . ?
F510 C416 1.281(10) . ?
N201 C206 1.3900 . ?
N201 C202 1.3900 . ?
C206 C205 1.3900 . ?
C206 C308 1.499(13) . ?
C206 C208 1.483(11) . ?
C205 C204 1.3900 . ?
C204 C203 1.3900 . ?
C203 C202 1.3900 . ?
C202 C307 1.491(13) . ?
C202 C207 1.497(11) . ?
C410 C409 1.416(11) . ?
C410 C411 1.380(11) . ?
C318 C317 1.510(11) . ?
C318 C319 1.509(11) . ?
C226 C225 1.492(10) . ?
C226 C227 1.490(10) . ?
C412 C411 1.393(12) . ?
C412 C413 1.364(12) . ?
C218 C217 1.515(11) . ?
C218 C219 1.497(11) . ?
C414 C409 1.386(10) . ?
C414 C413 1.412(10) . ?
C310 C309 1.538(12) . ?
C416 C413 1.494(13) . ?
C405 C404 1.376(11) . ?
C405 C406 1.391(10) . ?
C405 C408 1.495(11) . ?
C418 C417 1.400(9) . ?
C418 C419 1.398(9) . ?
C222 C221 1.483(10) . ?
C222 C223 1.513(10) . ?
C420 C419 1.371(10) . ?
C420 C421 1.379(10) . ?
C230 C229 1.510(10) . ?
C422 C417 1.393(8) . ?
C422 C421 1.387(9) . ?
C314 C313 1.542(12) . ?
C424 C421 1.491(10) . ?
C401 C402 1.405(9) . ?
C401 C406 1.410(9) . ?
C401 B400 1.643(9) . ?
C426 C425 1.392(10) . ?
C426 C427 1.395(10) . ?
C409 B400 1.652(10) . ?
C428 C427 1.386(11) . ?
C428 C429 1.390(12) . ?
C220 C219 1.482(11) . ?
C220 C221 1.494(10) . ?
C220 C319 1.510(11) . ?
C430 C425 1.399(9) . ?
C430 C429 1.384(10) . ?
C224 C223 1.499(10) . ?
C224 C225 1.495(10) . ?
C432 C429 1.487(11) . ?
C228 C329 1.500(11) . ?
C228 C227 1.490(9) . ?
C228 C229 1.483(10) . ?
C602 C601 1.393(11) . ?
C602 C603 1.390(10) . ?
C604 C603 1.383(13) . ?
C604 C605 1.370(15) . ?
C312 C309 1.544(12) . ?
C607 C603 1.495(15) . ?
C316 C313 1.543(12) . ?
C609 C610 1.385(10) . ?
C609 C614 1.395(10) . ?
C609 B600 1.658(10) . ?
C329 C330 1.498(11) . ?
C611 C615 1.488(11) . ?
C611 C610 1.395(10) . ?
C611 C612 1.382(11) . ?
C403 C407 1.505(10) . ?
C403 C402 1.399(9) . ?
C403 C404 1.382(10) . ?
C613 C612 1.380(13) . ?
C613 C614 1.398(11) . ?
C613 C616 1.491(13) . ?
C617 C618 1.397(9) . ?
C617 C622 1.394(9) . ?
C617 B600 1.634(10) . ?
C619 C623 1.508(10) . ?
C619 C618 1.388(11) . ?
C619 C620 1.377(11) . ?
C621 C620 1.396(10) . ?
C621 C622 1.389(10) . ?
C621 C624 1.485(10) . ?
C625 C626 1.407(11) . ?
C625 C630 1.401(10) . ?
C625 B600 1.635(11) . ?
C627 C631 1.509(16) . ?
C627 C626 1.388(12) . ?
C627 C628 1.391(14) . ?
C629 C628 1.340(14) . ?
C629 C630 1.407(13) . ?
C629 C632 1.495(14) . ?
C309 C311 1.546(12) . ?
C313 C315 1.551(12) . ?
C209 C210 1.540(11) . ?
C209 C211 1.548(11) . ?
C209 C212 1.538(11) . ?
C213 C214 1.547(11) . ?
C213 C215 1.544(11) . ?
C213 C216 1.539(11) . ?
C411 C415 1.493(15) . ?
C2A C3A 1.2577(15) . ?
C2A C4A 1.4310(15) . ?
C2B C3B 1.2580(15) . ?
C2B C4B 1.4308(15) . ?
C3A C6A 1.492(13) . ?
C417 B400 1.644(9) . ?
C3B C6B 1.489(15) . ?
C419 C423 1.494(10) . ?
C4A C5A 1.3190(15) . ?
C4B C5B 1.3186(15) . ?
C5A C10A 1.510(14) . ?
C425 B400 1.640(9) . ?
C5B C10B 1.505(15) . ?
C427 C431 1.478(12) . ?
C6A C7A 1.519(11) . ?
C6A C8A 1.525(11) . ?
C6A C9A 1.513(11) . ?
C6B C7B 1.517(11) . ?
C6B C8B 1.520(11) . ?
C6B C9B 1.526(11) . ?
C601 C606 1.401(10) . ?
C601 B600 1.638(10) . ?
C606 C605 1.373(12) . ?
C608 C605 1.518(14) . ?
C10A C11A 1.509(10) . ?
C10A C12A 1.515(10) . ?
C10A C13A 1.518(10) . ?
C10B C11B 1.520(11) . ?
C10B C12B 1.510(11) . ?
C10B C13B 1.518(11) . ?

loop_
_twin_individual_id
_twin_individual_mass_fraction_refined
1 0.974(9)
2 0.026(9)

loop_
_exptl_oxdiff_crystal_face_indexfrac_h
_exptl_oxdiff_crystal_face_indexfrac_k
_exptl_oxdiff_crystal_face_indexfrac_l
_exptl_oxdiff_crystal_face_x
_exptl_oxdiff_crystal_face_y
_exptl_oxdiff_crystal_face_z
0.0936 13.0181 -4.9592 0.5369 0.8434 0.0188
0.1862 -13.1343 3.5617 -0.5349 -0.8413 -0.0778
11.6378 0.4876 6.5584 0.8346 -0.5330 -0.1390
0.8070 0.7126 26.0156 0.2928 -0.3673 0.8828
-0.5286 1.1538 -25.9881 -0.1926 0.4669 -0.8631
-11.9898 -0.0004 -0.0073 -0.7837 0.4811 0.3836
